data_1515614
loop_
_publ_author_name
'Gao, Jing'
'Yan, Jun'
'Mitchell, Scott G.'
'Miras, Haralampos N.'
'Boulay, Antoine G.'
'Long, De-Liang'
'Cronin, Leroy'

_publ_section_title
;
 Self-assembly of a family of macrocyclic polyoxotungstates with emergent
 material properties
;
_journal_issue 8
_journal_name_full 'Chemical Science'
_journal_page_first 1502
_journal_paper_doi 10.1039/c1sc00150g
_journal_volume 2
_journal_year 2011
_chemical_formula_sum 'H79 Na26 O152 Te9 W28'
_chemical_formula_weight 9405.57
_chemical_name_systematic
;
?
;
_space_group_IT_number 2
_symmetry_cell_setting triclinic
_symmetry_space_group_name_Hall '-P 1'
_symmetry_space_group_name_H-M 'P -1'
_atom_sites_solution_hydrogens none
_atom_sites_solution_primary direct
_atom_sites_solution_secondary difmap
_audit_creation_method SHELXL-97
_cell_angle_alpha 104.296(4)
_cell_angle_beta 91.843(4)
_cell_angle_gamma 92.426(4)
_cell_formula_units_Z 2
_cell_length_a 19.3418(8)
_cell_length_b 21.0639(10)
_cell_length_c 22.8563(11)
_cell_measurement_reflns_used 10446
_cell_measurement_temperature 150(2)
_cell_measurement_theta_max 51.54
_cell_measurement_theta_min 2.97
_cell_volume 9006.8(7)
_computing_cell_refinement
;
CrysAlisPro, Oxford Diffraction Ltd.,
Version 1.171.33.55 (release 05-01-2010 CrysAlis171 .NET)
(compiled Jan 5 2010,16:28:46)
;
_computing_data_collection
;
CrysAlisPro, Oxford Diffraction Ltd.,
Version 1.171.33.55 (release 05-01-2010 CrysAlis171 .NET)
(compiled Jan 5 2010,16:28:46)
;
_computing_data_reduction
;
CrysAlisPro, Oxford Diffraction Ltd.,
Version 1.171.33.55 (release 05-01-2010 CrysAlis171 .NET)
(compiled Jan 5 2010,16:28:46)
;
_computing_structure_refinement 'SHELXL-97 (Sheldrick, 2008)'
_computing_structure_solution 'SHELXS-97 (Sheldrick, 2008)'
_diffrn_ambient_temperature 150(2)
_diffrn_measured_fraction_theta_full 0.987
_diffrn_measured_fraction_theta_max 0.987
_diffrn_measurement_device_type 'Oxford Diffraction Gemini'
_diffrn_measurement_method '\w & \p scans'
_diffrn_radiation_monochromator graphite
_diffrn_radiation_source 'fine-focus sealed tube'
_diffrn_radiation_type CuK\a
_diffrn_radiation_wavelength 1.54178
_diffrn_reflns_av_R_equivalents 0.0679
_diffrn_reflns_av_sigmaI/netI 0.1277
_diffrn_reflns_limit_h_max 18
_diffrn_reflns_limit_h_min -19
_diffrn_reflns_limit_k_max 21
_diffrn_reflns_limit_k_min -21
_diffrn_reflns_limit_l_max 22
_diffrn_reflns_limit_l_min -23
_diffrn_reflns_number 41008
_diffrn_reflns_theta_full 51.60
_diffrn_reflns_theta_max 51.60
_diffrn_reflns_theta_min 2.97
_diffrn_standards_decay_% none
_exptl_absorpt_coefficient_mu 44.873
_exptl_absorpt_correction_T_max 0.500
_exptl_absorpt_correction_T_min 0.088
_exptl_absorpt_correction_type analytical
_exptl_absorpt_process_details
;
CrysAlisPro, Oxford Diffraction Ltd.,
Version 1.171.33.55 (release 05-01-2010 CrysAlis171 .NET)
(compiled Jan 5 2010,16:28:46)
Analytical numeric absorption correction using a multifaceted crystal
model based on expressions derived by R.C. Clark & J.S. Reid.
(Clark, R. C. & Reid, J. S. (1995). Acta Cryst. A51, 887-897)
;
_exptl_crystal_colour colourless
_exptl_crystal_density_diffrn 3.468
_exptl_crystal_density_meas ?
_exptl_crystal_density_method 'not measured'
_exptl_crystal_description block
_exptl_crystal_F_000 8242
_exptl_crystal_size_max 0.20
_exptl_crystal_size_mid 0.02
_exptl_crystal_size_min 0.02
_refine_diff_density_max 1.99
_refine_diff_density_min -2.40
_refine_diff_density_rms 0.33
_refine_ls_extinction_coef none
_refine_ls_extinction_method none
_refine_ls_goodness_of_fit_ref 1.001
_refine_ls_hydrogen_treatment none
_refine_ls_matrix_type full
_refine_ls_number_parameters 1640
_refine_ls_number_reflns 19584
_refine_ls_number_restraints 0
_refine_ls_restrained_S_all 1.001
_refine_ls_R_factor_all 0.1443
_refine_ls_R_factor_gt 0.0719
_refine_ls_shift/su_max 0.001
_refine_ls_shift/su_mean 0.000
_refine_ls_structure_factor_coef Fsqd
_refine_ls_weighting_details 'calc w=1/[\s^2^(Fo^2^)+(0.1012P)^2^+0.0000P] where P=(Fo^2^+2Fc^2^)/3'
_refine_ls_weighting_scheme calc
_refine_ls_wR_factor_gt 0.1659
_refine_ls_wR_factor_ref 0.2026
_reflns_number_gt 10536
_reflns_number_total 19584
_reflns_threshold_expression >2\s(I)
_cod_data_source_file c1sc00150g.txt
_cod_data_source_block jg1841
_cod_depositor_comments
;
The following automatic conversions were performed:

'_symmetry_cell_setting' value 'Triclinic' changed to 'triclinic'
according to
/usr/data/users/saulius/automatic-downloads/retrospective/RSC/lib/dictionaries/cif_core.dic
dictionary named 'cif_core.dic' version 2.4.2 from 2011-04-26.

Automatic conversion script
Id: cif_fix_values 2281 2013-09-26 08:29:07Z andrius 

The following automatic conversions were performed:

'_exptl_crystal_density_meas' value 'none' was changed to '?' - the
value is perceived as not measured.

Automatic conversion script
Id: cif_fix_values 3008 2015-01-20 13:52:24Z robertas 
;
_cod_original_sg_symbol_H-M P-1
_cod_database_code 1515614

loop_
_symmetry_equiv_pos_as_xyz
'x, y, z'
'-x, -y, -z'

loop_
_atom_site_label
_atom_site_type_symbol
_atom_site_fract_x
_atom_site_fract_y
_atom_site_fract_z
_atom_site_U_iso_or_equiv
_atom_site_adp_type
_atom_site_occupancy
_atom_site_symmetry_multiplicity
_atom_site_calc_flag
_atom_site_refinement_flags
W1 W 0.17910(8) 0.72813(9) 0.40434(8) 0.0405(5) Uani 1 1 d .
W2 W 0.17837(9) 0.59239(9) 0.46214(8) 0.0447(5) Uani 1 1 d .
W3 W 0.68467(8) 0.91200(9) 0.45471(9) 0.0479(5) Uani 1 1 d .
W4 W -0.04203(9) 0.83546(10) 0.18086(9) 0.0510(5) Uani 1 1 d .
W5 W 0.58008(9) 0.85227(10) 0.56886(9) 0.0532(6) Uani 1 1 d .
W6 W 0.03211(8) 0.62652(9) 0.38629(8) 0.0398(5) Uani 1 1 d .
W7 W 0.41605(9) 0.79294(10) 0.53055(9) 0.0504(5) Uani 1 1 d .
W8 W 0.56141(9) 0.69176(10) 0.45645(10) 0.0594(6) Uani 1 1 d .
W9 W 0.65623(9) 0.74619(10) 0.35279(10) 0.0577(6) Uani 1 1 d .
W10 W 0.10652(9) 0.76307(10) 0.12443(9) 0.0532(6) Uani 1 1 d .
W11 W 0.02371(9) 0.87894(10) 0.34356(9) 0.0498(5) Uani 1 1 d .
W12 W 0.01732(9) 0.45693(10) 0.28494(10) 0.0555(6) Uani 1 1 d .
W13 W 0.17753(10) 0.42089(10) 0.36539(10) 0.0580(6) Uani 1 1 d .
W14 W 0.02538(9) 0.57939(10) 0.21545(8) 0.0507(5) Uani 1 1 d .
W15 W -0.04262(10) 0.99928(10) 0.29043(11) 0.0665(6) Uani 1 1 d .
W16 W 0.49625(9) 0.66882(10) 0.31221(10) 0.0644(7) Uani 1 1 d .
W17 W 0.61089(9) 0.90571(10) 0.31811(9) 0.0541(6) Uani 1 1 d .
W18 W 0.32540(9) 0.51275(10) 0.36997(10) 0.0581(6) Uani 1 1 d .
W19 W 0.41145(16) 0.69084(17) -0.12222(11) 0.1209(12) Uani 1 1 d .
W20 W 0.05129(11) 0.89730(12) 0.07973(10) 0.0689(7) Uani 1 1 d .
W21 W 0.43617(10) 0.87617(13) 0.14035(9) 0.0787(8) Uani 1 1 d .
W22' W 0.5644(3) 0.6597(3) -0.0517(3) 0.0451(14) Uani 0.50 1 d P
W22 W 0.5759(3) 0.6282(3) -0.0389(3) 0.0530(16) Uani 0.50 1 d P
W23 W 0.06026(12) 1.06698(11) 0.18077(12) 0.0810(8) Uani 1 1 d .
W24 W 0.21294(11) 1.00638(12) 0.13637(10) 0.0745(7) Uani 1 1 d .
W25 W 0.57256(10) 0.65341(14) 0.10279(11) 0.0995(11) Uani 1 1 d .
W26 W 0.27194(13) 0.73607(14) -0.04276(11) 0.0952(9) Uani 1 1 d .
W27' W 0.4170(3) 0.8658(3) -0.0159(3) 0.0402(14) Uani 0.50 1 d P
W27 W 0.4409(3) 0.8415(3) -0.0111(3) 0.0514(17) Uani 0.50 1 d P
W28' W 0.5659(3) 0.8282(3) 0.0522(2) 0.0395(13) Uani 0.50 1 d P
W28 W 0.5832(3) 0.7981(3) 0.0627(2) 0.0417(14) Uani 0.50 1 d P
Te1 Te 0.49687(11) 0.84029(12) 0.40928(11) 0.0436(7) Uani 1 1 d .
Te2 Te 0.18638(12) 0.56792(12) 0.29193(11) 0.0425(7) Uani 1 1 d .
Te3 Te 0.09028(12) 0.73578(14) 0.26969(12) 0.0475(7) Uani 1 1 d .
Te4 Te 0.13151(13) 0.92323(14) 0.23705(12) 0.0506(7) Uani 1 1 d .
Te5 Te 0.35214(12) 0.67761(13) 0.40474(12) 0.0491(7) Uani 1 1 d .
Te6 Te 0.25916(14) 0.84688(16) 0.09145(12) 0.0644(9) Uani 1 1 d .
Te7 Te 0.52183(13) 0.77524(17) 0.21789(12) 0.0695(10) Uani 1 1 d .
Te8 Te 0.37525(14) 0.96575(15) 0.40821(14) 0.0670(9) Uani 1 1 d .
Te9 Te 0.41212(14) 0.70328(18) 0.05031(13) 0.0773(11) Uani 1 1 d .
Na1 Na 0.5522(6) 1.0298(7) 0.4444(6) 0.038(3) Uani 1 1 d .
Na2 Na -0.1613(8) 0.6722(8) 0.3649(8) 0.072(5) Uani 1 1 d .
Na3 Na 0.8071(7) 0.7557(7) 0.2455(7) 0.056(4) Uani 1 1 d .
Na4 Na 0.0974(8) 0.3553(10) 0.4918(8) 0.054(5) Uani 0.80 1 d P
Na5 Na 0.2634(12) 0.8962(11) 0.5159(15) 0.075(10) Uani 0.60 1 d P
Na6 Na 0.3238(12) 0.9386(15) 0.2479(12) 0.043(8) Uani 0.50 1 d P
Na6' Na 0.314(4) 0.998(5) 0.274(4) 0.07(3) Uiso 0.20 1 d P
Na7 Na 0.7998(13) 0.7775(13) -0.0316(11) 0.061(8) Uani 0.60 1 d P
Na8 Na -0.0719(18) 1.0455(18) 0.0631(15) 0.060(9) Uani 0.50 1 d P
Na8' Na -0.095(3) 1.084(3) 0.080(3) 0.086(18) Uiso 0.40 1 d P
Na9 Na 0.8318(16) 0.6941(16) 0.0792(15) 0.068(10) Uiso 0.50 1 d P
Na9' Na 0.757(3) 0.704(3) 0.066(3) 0.034(16) Uiso 0.20 1 d P
Na10 Na 0.2821(14) 0.5417(17) 0.5982(14) 0.067(10) Uani 0.50 1 d P
Na11 Na -0.2476(14) 0.7684(16) 0.5216(15) 0.063(9) Uani 0.50 1 d P
Na12 Na 0.0228(15) 0.4925(16) 0.4475(12) 0.061(9) Uani 0.50 1 d P
Na13 Na 0.5284(16) 0.4933(19) -0.0062(17) 0.057(11) Uiso 0.40 1 d P
Na14 Na 0.2981(13) 1.0800(14) 0.0129(12) 0.044(8) Uani 0.50 1 d P
Na15 Na 0.7705(14) 0.8180(17) 0.1222(13) 0.060(9) Uani 0.50 1 d P
Na16 Na 0.464(2) 0.475(2) 0.262(2) 0.045(12) Uiso 0.30 1 d P
Na17 Na -0.0328(14) 0.7764(14) 0.4560(13) 0.052(8) Uiso 0.50 1 d P
Na18 Na 0.2101(19) 0.8788(19) 0.3676(18) 0.063(11) Uiso 0.40 1 d P
Na19 Na 0.4769(15) 1.0200(15) 0.2876(14) 0.057(8) Uiso 0.50 1 d P
Na21 Na 0.034(2) 1.048(2) 0.452(2) 0.049(13) Uiso 0.30 1 d P
Na22 Na 0.308(2) 1.039(2) -0.1531(19) 0.068(12) Uiso 0.40 1 d P
Na23 Na 0.179(3) 0.570(3) 0.122(3) 0.063(18) Uiso 0.25 1 d P
O1 O 0.0851(9) 0.7188(11) 0.4051(8) 0.029(6) Uani 1 1 d .
O2 O 0.6017(11) 0.7631(11) 0.5142(11) 0.046(7) Uani 1 1 d .
O3 O 0.1528(12) 0.5099(13) 0.4309(11) 0.053(7) Uani 1 1 d .
O4 O 0.1370(11) 0.7618(12) 0.2071(10) 0.044(7) Uani 1 1 d .
O5 O 0.6884(10) 0.8118(11) 0.4177(10) 0.037(6) Uani 1 1 d .
O6 O 0.2712(10) 0.7043(12) 0.3719(10) 0.044(7) Uani 1 1 d .
O7 O 0.4728(11) 0.7116(12) 0.4818(10) 0.049(7) Uani 1 1 d .
O8 O 0.1047(11) 0.6405(12) 0.2207(10) 0.045(7) Uani 1 1 d .
O9 O 0.5445(10) 0.7587(12) 0.3926(12) 0.050(7) Uani 1 1 d .
O10 O 0.2015(12) 0.8096(14) 0.1392(11) 0.066(8) Uani 1 1 d .
O11 O 0.0259(10) 0.6348(10) 0.3080(9) 0.032(6) Uiso 1 1 d .
O12 O -0.0438(11) 0.6548(11) 0.4178(11) 0.047(7) Uiso 1 1 d .
O13 O 0.1042(11) 0.8368(12) 0.3156(12) 0.053(7) Uani 1 1 d .
O14 O -0.0649(12) 0.9170(12) 0.2129(11) 0.054(7) Uiso 1 1 d .
O15 O 0.4559(11) 0.9494(11) 0.4465(11) 0.056(8) Uani 1 1 d .
O16 O 0.1716(11) 0.7259(10) 0.3160(10) 0.036(6) Uiso 1 1 d .
O17 O 0.1515(11) 0.6133(9) 0.3664(10) 0.037(6) Uani 1 1 d .
O18 O 0.1994(11) 0.6931(11) 0.4676(9) 0.041(6) Uani 1 1 d .
O19 O 0.2183(12) 0.5014(12) 0.3214(11) 0.052(7) Uani 1 1 d .
O20 O 0.0247(14) 0.9745(14) 0.1180(13) 0.071(9) Uiso 1 1 d .
O21 O 0.6956(10) 0.9173(11) 0.3726(11) 0.047(7) Uani 1 1 d .
O22 O 0.4418(12) 0.8052(15) 0.1853(11) 0.068(9) Uani 1 1 d .
O23 O 0.0156(11) 0.5404(13) 0.3641(12) 0.057(8) Uani 1 1 d .
O24 O 0.5777(11) 0.8933(11) 0.4087(11) 0.048(7) Uani 1 1 d .
O25 O 0.0591(10) 0.9503(10) 0.2901(11) 0.042(7) Uani 1 1 d .
O26 O 0.4290(12) 0.9446(14) 0.1979(10) 0.069(10) Uani 1 1 d .
O27 O 0.2664(10) 0.5796(11) 0.4364(11) 0.042(6) Uani 1 1 d .
O28 O 0.3402(11) 0.8358(14) 0.1366(12) 0.069(9) Uani 1 1 d .
O29 O 0.0820(11) 0.6191(12) 0.4607(11) 0.046(7) Uani 1 1 d .
O30 O 0.3316(11) 0.5899(11) 0.3401(11) 0.049(7) Uani 1 1 d .
O31 O -0.0276(13) 0.8492(13) 0.0988(11) 0.062(8) Uani 1 1 d .
O32 O 0.0737(10) 0.8700(13) 0.1731(10) 0.050(7) Uani 1 1 d .
O33 O -0.0190(12) 0.8181(13) 0.3682(11) 0.059(8) Uani 1 1 d .
O34 O 0.5000(11) 0.8478(11) 0.4926(10) 0.043(6) Uiso 1 1 d .
O35 O 0.5227(11) 0.8677(13) 0.2888(11) 0.056(8) Uani 1 1 d .
O36 O -0.0100(10) 0.8241(11) 0.2536(10) 0.040(6) Uani 1 1 d .
O37 O 0.5020(12) 0.8046(14) 0.5844(11) 0.065(8) Uani 1 1 d .
O38 O -0.1208(11) 0.7881(11) 0.1664(10) 0.045(7) Uiso 1 1 d .
O39 O 0.3572(12) 0.4578(12) 0.3093(11) 0.057(8) Uani 1 1 d .
O40 O 0.6382(11) 0.6837(12) 0.4048(13) 0.063(8) Uani 1 1 d .
O41 O 0.1944(11) 0.8082(12) 0.4380(12) 0.056(8) Uani 1 1 d .
O42 O 0.1896(12) 0.5985(12) 0.5398(12) 0.058(7) Uiso 1 1 d .
O43 O 0.0329(13) 0.4006(13) 0.2209(12) 0.069(9) Uani 1 1 d .
O44 O 0.5859(11) 0.9853(13) 0.3421(12) 0.058(8) Uani 1 1 d .
O45 O 0.1010(11) 0.5265(12) 0.2611(10) 0.048(7) Uani 1 1 d .
O46 O 0.0167(12) 0.7535(12) 0.1437(12) 0.055(8) Uani 1 1 d .
O47 O 0.5500(11) 0.9312(12) 0.6025(11) 0.051(7) Uani 1 1 d .
O48 O 0.0898(11) 0.4351(10) 0.3318(11) 0.047(7) Uani 1 1 d .
O49 O -0.0283(13) 0.5179(15) 0.2483(12) 0.069(9) Uani 1 1 d .
O50 O 0.4085(12) 0.7038(11) 0.3481(11) 0.048(7) Uiso 1 1 d .
O51 O 0.5781(13) 0.6260(11) 0.4854(15) 0.078(10) Uani 1 1 d .
O52 O 0.3704(11) 0.7797(13) 0.4526(11) 0.054(7) Uani 1 1 d .
O53 O 0.1346(12) 0.9997(14) 0.2081(13) 0.070(9) Uani 1 1 d .
O54 O 0.0880(12) 0.8040(13) 0.0623(11) 0.059(8) Uani 1 1 d .
O55 O 0.5860(10) 0.6801(12) 0.2943(12) 0.061(9) Uani 1 1 d .
O56 O 0.5321(14) 0.8737(13) 0.1330(13) 0.070(8) Uiso 1 1 d .
O57 O 0.6610(12) 0.9949(13) 0.4788(13) 0.062(8) Uani 1 1 d .
O58 O 0.2711(12) 0.4501(12) 0.3992(14) 0.067(9) Uani 1 1 d .
O59 O 0.2690(12) 0.7529(15) 0.0440(11) 0.068(9) Uani 1 1 d .
O60 O 0.7307(11) 0.7139(13) 0.3175(13) 0.070(9) Uani 1 1 d .
O61 O 0.6431(11) 0.8853(11) 0.5186(12) 0.052(7) Uani 1 1 d .
O62 O -0.0418(13) 0.6244(13) 0.1992(12) 0.064(8) Uani 1 1 d .
O63 O 0.1226(13) 0.6853(14) 0.0845(11) 0.064(8) Uani 1 1 d .
O64 O 0.5502(17) 0.5644(18) -0.0593(16) 0.103(11) Uiso 1 1 d .
O65 O 0.3393(14) 0.8248(16) -0.0126(12) 0.089(11) Uani 1 1 d .
O66 O 0.2018(13) 0.3624(12) 0.3022(13) 0.067(8) Uani 1 1 d .
O67 O -0.0023(14) 1.0370(14) 0.2322(13) 0.075(9) Uiso 1 1 d .
O68 O 0.0405(12) 0.5278(14) 0.1455(11) 0.062(8) Uani 1 1 d .
O69 O 0.7729(11) 0.9167(11) 0.4797(11) 0.048(7) Uiso 1 1 d .
O70 O 0.0257(14) 0.8889(14) 0.0043(13) 0.077(9) Uiso 1 1 d .
O71 O 0.3870(13) 0.8686(13) 0.5623(12) 0.064(8) Uani 1 1 d .
O72 O 0.6373(13) 0.8413(14) 0.6245(11) 0.066(8) Uani 1 1 d .
O73 O 0.6548(15) 0.8576(17) 0.0690(12) 0.111(14) Uani 1 1 d .
O74 O 0.1420(13) 0.9259(14) 0.0851(12) 0.072(9) Uani 1 1 d .
O75 O 0.1018(15) 1.1312(13) 0.2363(14) 0.084(10) Uani 1 1 d .
O76 O 0.5024(13) 0.6847(13) 0.1567(12) 0.063(8) Uiso 1 1 d .
O77 O 0.2518(13) 0.9338(13) 0.1591(10) 0.057(8) Uani 1 1 d .
O78 O 0.3934(12) 0.5274(13) 0.4246(13) 0.066(8) Uani 1 1 d .
O79 O 0.0574(12) 0.9340(13) 0.4095(11) 0.060(8) Uani 1 1 d .
O80 O 0.4704(12) 0.7397(13) 0.2745(11) 0.060(8) Uani 1 1 d .
O81 O -0.0529(12) 0.9311(12) 0.3317(12) 0.058(8) Uani 1 1 d .
O82 O 0.5107(12) 0.6348(14) 0.3774(13) 0.066(8) Uani 1 1 d .
O83 O 0.4521(14) 0.7883(16) 0.0555(11) 0.082(10) Uani 1 1 d .
O84 O 0.4020(13) 0.9280(15) 0.3250(12) 0.077(10) Uani 1 1 d .
O85 O 0.5761(13) 0.7562(13) 0.1060(13) 0.066(8) Uiso 1 1 d .
O86 O 0.1529(14) 0.3720(14) 0.4127(13) 0.076(9) Uani 1 1 d .
O87 O 0.4463(16) 0.7877(16) -0.0736(15) 0.094(10) Uiso 1 1 d .
O88 O 0.3707(12) 0.7382(12) 0.5643(11) 0.053(7) Uani 1 1 d .
O89 O -0.0540(12) 0.4211(13) 0.3101(14) 0.072(9) Uani 1 1 d .
O90 O -0.0111(13) 1.0586(12) 0.3535(14) 0.073(9) Uani 1 1 d .
O91 O 0.4983(18) 0.6687(16) -0.0915(16) 0.101(11) Uiso 1 1 d .
O92 O 0.4134(15) 0.9090(17) 0.0737(12) 0.091(11) Uani 1 1 d .
O93 O 0.5824(17) 0.7491(17) -0.0089(16) 0.106(12) Uiso 1 1 d .
O94 O 0.1337(15) 1.0567(15) 0.1238(14) 0.082(9) Uiso 1 1 d .
O95 O 0.0083(18) 1.1092(18) 0.1427(17) 0.119(13) Uiso 1 1 d .
O96 O 0.2506(16) 1.0029(16) 0.0684(15) 0.096(11) Uiso 1 1 d .
O97 O 0.6435(17) 0.6618(17) 0.1522(16) 0.103(11) Uiso 1 1 d .
O98 O 0.6215(18) 0.6494(18) 0.0290(17) 0.116(13) Uiso 1 1 d .
O99 O 0.638(2) 0.6428(19) -0.0936(18) 0.132(14) Uiso 1 1 d .
O100 O 0.438(2) 0.705(2) -0.189(2) 0.095(15) Uiso 0.70 1 d P
O101 O 0.2026(19) 0.7842(19) -0.0579(17) 0.122(13) Uiso 1 1 d .
O102 O 0.2362(16) 0.6621(17) -0.0601(15) 0.098(11) Uiso 1 1 d .
O103 O 0.3190(17) 0.7279(17) -0.1114(16) 0.069(10) Uiso 0.80 1 d P
O104 O 0.3742(14) 0.6909(14) -0.0308(13) 0.073(9) Uiso 1 1 d .
O105 O 0.4925(14) 0.6595(14) 0.0278(13) 0.079(9) Uiso 1 1 d .
O106 O 0.5484(15) 0.5709(15) 0.0871(14) 0.086(10) Uiso 1 1 d .
O107 O 0.4198(19) 0.9235(19) -0.0451(18) 0.084(12) Uiso 0.80 1 d P
O108 O 0.5266(18) 0.8687(18) 0.0155(17) 0.075(11) Uiso 0.80 1 d P
O109 O 0.3801(18) 0.6187(18) -0.1417(17) 0.078(11) Uiso 0.80 1 d P
O110 O 0.6541(14) 0.9031(14) 0.2518(13) 0.079(9) Uiso 1 1 d .
O111 O 0.6318(12) 0.8035(12) 0.3088(11) 0.052(7) Uiso 1 1 d .
O112 O 0.4709(14) 0.5984(14) 0.2570(13) 0.078(9) Uiso 1 1 d .
O113 O -0.1270(15) 1.0219(14) 0.2848(14) 0.080(9) Uiso 1 1 d .
O114 O 0.3238(14) 0.8852(14) 0.4131(13) 0.074(9) Uiso 1 1 d .
O115 O 0.2586(14) 1.0688(14) 0.1868(13) 0.077(9) Uiso 1 1 d .
O200 O 0.7145(13) 0.7875(13) 0.1920(12) 0.064(8) Uiso 1 1 d .
O201 O -0.2068(14) 0.6476(14) 0.4518(13) 0.079(9) Uiso 1 1 d .
O202 O -0.1524(13) 0.7858(13) 0.4185(12) 0.066(8) Uiso 1 1 d .
O203 O -0.1016(12) 0.7154(12) 0.2931(11) 0.057(7) Uiso 1 1 d .
O204 O -0.1559(18) 0.5685(18) 0.2988(17) 0.062(11) Uiso 0.70 1 d P
O205 O 0.230(2) 0.499(2) 0.190(2) 0.065(13) Uiso 0.60 1 d P
O206 O 0.7912(19) 0.6543(19) 0.1666(18) 0.068(12) Uiso 0.70 1 d P
O207 O 0.086(2) 0.472(2) 0.534(2) 0.064(13) Uiso 0.60 1 d P
O208 O -0.0090(17) 0.3669(17) 0.4364(16) 0.055(10) Uiso 0.70 1 d P
O209 O 0.0850(18) 0.2419(17) 0.4564(16) 0.056(10) Uiso 0.70 1 d P
O220 O 0.2960(15) 0.4524(15) 0.5204(14) 0.052(9) Uiso 0.80 1 d P
O221 O 0.360(2) 0.606(2) 0.554(2) 0.065(13) Uiso 0.60 1 d P
O222 O 0.8165(13) 0.8559(13) 0.3203(12) 0.063(8) Uiso 1 1 d .
O226 O 0.697(2) 0.809(2) -0.074(2) 0.051(14) Uiso 0.50 1 d P
O227 O 0.907(2) 0.743(2) 0.0147(19) 0.079(13) Uiso 0.70 1 d P
O228 O 0.807(2) 0.888(2) 0.0322(18) 0.074(12) Uiso 0.70 1 d P
O229 O 0.339(2) 0.448(2) 0.6461(19) 0.075(13) Uiso 0.70 1 d P
O230 O -0.1316(18) 1.0154(18) 0.1426(17) 0.078(11) Uiso 0.80 1 d P
O231 O -0.0864(18) 0.9579(18) -0.0075(17) 0.082(12) Uiso 0.80 1 d P
O232 O -0.187(2) 1.078(2) 0.036(2) 0.048(13) Uiso 0.50 1 d P
O233 O 0.268(2) 0.842(2) 0.2760(18) 0.074(12) Uiso 0.70 1 d P
O234 O 0.773(2) 0.677(2) -0.087(2) 0.050(14) Uiso 0.50 1 d P
O235 O 0.179(3) 0.523(3) 0.638(3) 0.070(17) Uiso 0.50 1 d P
O236 O 0.526(3) 0.503(3) 0.368(3) 0.070(17) Uiso 0.50 1 d P
O237 O 0.368(2) 0.471(2) 0.181(2) 0.076(15) Uiso 0.60 1 d P
O239 O 0.926(3) 0.650(3) 0.088(3) 0.06(2) Uiso 0.40 1 d P
O240 O 0.869(3) 0.807(3) -0.108(3) 0.061(19) Uiso 0.40 1 d P
O241 O 0.544(3) 0.485(3) 0.197(3) 0.06(2) Uiso 0.40 1 d P
O242 O -0.152(2) 0.848(2) 0.525(2) 0.055(14) Uiso 0.50 1 d P
O246 O 0.226(3) 0.807(2) 0.569(2) 0.060(15) Uiso 0.50 1 d P
O247 O 0.038(3) 0.848(3) 0.504(2) 0.064(16) Uiso 0.50 1 d P
O249 O 0.224(2) 0.9872(19) 0.3287(18) 0.072(12) Uiso 0.70 1 d P
O261 O 0.281(3) 0.986(2) -0.083(2) 0.058(15) Uiso 0.50 1 d P
O262 O 0.402(3) 1.054(2) 0.059(2) 0.059(15) Uiso 0.50 1 d P
O265 O 0.653(2) 0.575(2) 0.2406(19) 0.061(13) Uiso 0.60 1 d P
O266 O 0.242(3) 0.962(3) 0.618(3) 0.076(18) Uiso 0.50 1 d P
O267 O 0.364(4) 1.056(4) 0.271(4) 0.05(2) Uiso 0.30 1 d P
O268 O 0.347(2) 0.908(2) 0.6776(19) 0.060(13) Uiso 0.60 1 d P
O269 O 0.583(3) 1.016(3) 0.152(2) 0.091(17) Uiso 0.60 1 d P
O270 O 0.202(2) 1.122(2) 0.322(2) 0.042(13) Uiso 0.50 1 d P
O271 O 0.786(3) 0.910(3) 0.175(3) 0.080(18) Uiso 0.50 1 d P
O272 O 0.737(2) 0.748(2) 0.050(2) 0.038(12) Uiso 0.50 1 d P
O273 O 0.630(4) 0.425(4) -0.061(4) 0.05(2) Uiso 0.30 1 d P
O276 O -0.091(2) 0.979(2) 0.449(2) 0.054(14) Uiso 0.50 1 d P
O301 O 0.234(3) 1.252(3) 0.362(3) 0.048(17) Uiso 0.40 1 d P
O302 O 0.324(3) 0.842(3) -0.174(3) 0.053(18) Uiso 0.40 1 d P
O303 O 0.173(3) 0.380(3) 0.193(2) 0.038(15) Uiso 0.40 1 d P
O304 O 0.340(3) 0.329(3) 0.383(3) 0.057(18) Uiso 0.40 1 d P
O305 O 0.320(3) 0.711(3) 0.255(3) 0.06(2) Uiso 0.40 1 d P
O306 O 0.050(4) 0.722(4) -0.049(4) 0.05(2) Uiso 0.30 1 d P
O307 O 0.451(3) 0.541(3) 0.145(3) 0.048(17) Uiso 0.40 1 d P
O308 O 0.026(3) 1.182(3) 0.347(3) 0.045(16) Uiso 0.40 1 d P
O309 O 0.218(3) 0.639(3) 0.047(3) 0.042(16) Uiso 0.40 1 d P
O310 O 0.251(3) 0.952(3) -0.230(3) 0.059(19) Uiso 0.40 1 d P
O311 O 0.605(4) 0.419(3) -0.132(3) 0.07(2) Uiso 0.40 1 d P
O312 O 0.199(3) 0.951(3) 0.420(3) 0.047(17) Uiso 0.40 1 d P
O313 O 0.289(3) 0.274(3) 0.277(3) 0.060(19) Uiso 0.40 1 d P
O314 O -0.140(4) 0.905(4) 0.589(3) 0.04(2) Uiso 0.30 1 d P
O315 O 0.251(4) 1.209(4) 0.193(3) 0.04(2) Uiso 0.30 1 d P
O316 O 0.731(3) 0.339(3) -0.124(3) 0.061(19) Uiso 0.40 1 d P
O317 O 0.544(3) 1.111(3) 0.294(3) 0.058(19) Uiso 0.40 1 d P
O318 O 0.164(4) 0.694(4) 0.646(4) 0.08(3) Uiso 0.35 1 d P
O319 O 0.353(3) 0.536(3) -0.068(3) 0.061(19) Uiso 0.40 1 d P
O320 O 0.105(4) 0.798(4) -0.140(4) 0.06(3) Uiso 0.30 1 d P
O321 O -0.063(3) 0.253(3) 0.359(3) 0.07(2) Uiso 0.40 1 d P
O322 O 0.610(4) 0.790(4) 0.742(4) 0.07(3) Uiso 0.30 1 d P
O323 O 0.253(4) 0.578(4) -0.210(3) 0.04(2) Uiso 0.30 1 d P
O324 O 0.533(4) 0.841(4) -0.156(4) 0.05(2) Uiso 0.30 1 d P
O336 O 0.516(5) 0.727(5) 0.654(4) 0.08(3) Uiso 0.30 1 d P
O348 O 0.783(5) 0.598(5) -0.006(4) 0.07(3) Uiso 0.30 1 d P
O349 O 0.294(3) 0.759(3) 0.194(3) 0.056(18) Uiso 0.40 1 d P

loop_
_atom_site_aniso_label
_atom_site_aniso_U_11
_atom_site_aniso_U_22
_atom_site_aniso_U_33
_atom_site_aniso_U_23
_atom_site_aniso_U_13
_atom_site_aniso_U_12
W1 0.0288(10) 0.0511(12) 0.0444(12) 0.0167(10) 0.0050(8) 0.0039(9)
W2 0.0382(11) 0.0577(13) 0.0428(12) 0.0206(10) 0.0043(9) 0.0042(9)
W3 0.0259(10) 0.0557(13) 0.0545(13) -0.0006(10) -0.0012(9) 0.0033(9)
W4 0.0359(11) 0.0638(14) 0.0578(13) 0.0279(11) -0.0159(9) -0.0086(10)
W5 0.0313(11) 0.0713(15) 0.0553(13) 0.0119(11) -0.0017(9) 0.0100(10)
W6 0.0280(10) 0.0508(12) 0.0439(12) 0.0171(9) 0.0090(8) 0.0033(9)
W7 0.0321(11) 0.0640(14) 0.0577(13) 0.0186(11) 0.0065(9) 0.0082(10)
W8 0.0268(11) 0.0555(14) 0.0916(17) 0.0093(12) 0.0043(11) 0.0056(9)
W9 0.0252(11) 0.0564(13) 0.0765(15) -0.0128(12) 0.0082(10) 0.0013(9)
W10 0.0407(12) 0.0758(15) 0.0474(13) 0.0267(11) -0.0045(9) -0.0121(10)
W11 0.0369(11) 0.0618(13) 0.0532(13) 0.0219(11) -0.0076(9) -0.0081(10)
W12 0.0405(12) 0.0540(13) 0.0685(15) 0.0085(11) 0.0028(10) 0.0005(10)
W13 0.0458(12) 0.0514(13) 0.0817(16) 0.0245(12) 0.0058(11) 0.0071(10)
W14 0.0378(11) 0.0677(14) 0.0452(12) 0.0111(11) 0.0002(9) 0.0048(10)
W15 0.0502(13) 0.0590(14) 0.0918(18) 0.0256(13) -0.0231(12) -0.0004(11)
W16 0.0272(11) 0.0643(15) 0.0832(17) -0.0169(13) 0.0087(11) -0.0028(10)
W17 0.0316(11) 0.0712(15) 0.0489(13) -0.0061(11) 0.0052(9) 0.0047(10)
W18 0.0335(11) 0.0570(13) 0.0847(16) 0.0180(12) 0.0045(11) 0.0100(10)
W19 0.135(3) 0.160(3) 0.0408(15) -0.0135(17) 0.0094(15) -0.068(2)
W20 0.0609(14) 0.0936(18) 0.0618(15) 0.0478(13) -0.0297(11) -0.0316(13)
W21 0.0495(13) 0.133(2) 0.0390(13) 0.0000(13) 0.0137(10) -0.0380(14)
W22' 0.041(3) 0.051(4) 0.039(3) 0.003(3) 0.012(2) -0.001(3)
W22 0.054(3) 0.057(4) 0.044(3) 0.004(3) 0.016(2) -0.006(3)
W23 0.0771(16) 0.0703(16) 0.108(2) 0.0543(15) -0.0427(15) -0.0192(13)
W24 0.0661(15) 0.1027(19) 0.0654(16) 0.0520(14) -0.0250(12) -0.0393(14)
W25 0.0360(13) 0.151(3) 0.0694(17) -0.0494(17) 0.0156(12) -0.0223(14)
W26 0.0886(19) 0.122(2) 0.0623(17) 0.0093(16) -0.0156(14) -0.0392(17)
W27' 0.031(3) 0.052(4) 0.041(3) 0.015(3) 0.005(2) 0.010(2)
W27 0.051(4) 0.080(5) 0.032(3) 0.027(3) 0.007(3) 0.019(3)
W28' 0.025(3) 0.054(4) 0.039(3) 0.009(3) 0.013(2) 0.006(2)
W28 0.030(3) 0.052(4) 0.042(3) 0.010(3) 0.007(2) 0.004(2)
Te1 0.0242(14) 0.0553(17) 0.0433(16) -0.0031(13) 0.0032(12) 0.0006(12)
Te2 0.0327(14) 0.0523(17) 0.0429(16) 0.0113(13) 0.0086(12) 0.0052(12)
Te3 0.0306(14) 0.0693(19) 0.0507(17) 0.0315(15) -0.0007(12) -0.0020(13)
Te4 0.0392(16) 0.0674(19) 0.0522(18) 0.0329(15) -0.0147(13) -0.0119(14)
Te5 0.0282(14) 0.0563(18) 0.0647(19) 0.0186(15) -0.0001(13) 0.0053(13)
Te6 0.0504(18) 0.102(3) 0.0459(18) 0.0344(17) -0.0052(14) -0.0233(17)
Te7 0.0272(15) 0.121(3) 0.0440(18) -0.0104(18) 0.0100(13) -0.0072(16)
Te8 0.0452(17) 0.083(2) 0.065(2) 0.0045(17) -0.0096(15) 0.0110(16)
Te9 0.0389(17) 0.131(3) 0.0453(18) -0.0055(19) 0.0105(14) -0.0297(18)
Na1 0.026(7) 0.056(9) 0.027(8) 0.003(7) -0.010(6) 0.002(7)
Na2 0.049(10) 0.075(12) 0.087(13) 0.011(10) 0.009(9) 0.011(9)
Na3 0.030(8) 0.061(10) 0.068(11) 0.002(9) -0.008(7) 0.007(7)
Na4 0.028(10) 0.087(15) 0.049(12) 0.020(11) 0.001(9) 0.018(10)
Na5 0.048(16) 0.024(14) 0.16(3) 0.043(17) -0.063(17) -0.018(12)
Na6 0.020(15) 0.08(2) 0.033(17) 0.019(16) -0.009(12) 0.014(14)
Na7 0.072(18) 0.08(2) 0.043(16) 0.030(15) 0.027(14) 0.046(15)
Na8 0.09(3) 0.06(2) 0.05(2) 0.043(19) 0.002(19) 0.00(2)
Na10 0.041(19) 0.10(3) 0.07(2) 0.04(2) -0.007(16) -0.035(18)
Na11 0.035(18) 0.07(2) 0.08(2) 0.010(19) -0.001(16) 0.015(16)
Na12 0.06(2) 0.10(3) 0.026(17) 0.024(17) 0.007(15) 0.042(19)
Na14 0.031(16) 0.07(2) 0.041(18) 0.028(16) 0.017(13) 0.004(14)
Na15 0.040(18) 0.11(3) 0.05(2) 0.040(19) 0.029(15) 0.033(18)
O1 0.013(12) 0.067(17) 0.007(12) 0.011(11) -0.003(9) 0.009(11)
O2 0.037(15) 0.031(14) 0.08(2) 0.027(14) 0.015(13) 0.001(12)
O3 0.042(16) 0.09(2) 0.040(16) 0.034(15) -0.010(12) 0.006(14)
O4 0.044(15) 0.058(17) 0.043(16) 0.034(14) -0.001(12) 0.003(13)
O5 0.019(13) 0.045(15) 0.054(16) 0.024(13) 0.011(11) 0.012(11)
O6 0.017(13) 0.082(19) 0.035(15) 0.016(14) 0.003(11) 0.016(12)
O7 0.031(14) 0.078(19) 0.036(16) 0.017(14) -0.010(12) -0.010(13)
O8 0.035(15) 0.069(18) 0.034(15) 0.017(13) 0.002(12) 0.011(13)
O9 0.019(13) 0.054(17) 0.08(2) 0.018(15) 0.008(13) 0.020(12)
O10 0.047(17) 0.11(2) 0.045(18) 0.031(17) -0.014(14) -0.012(16)
O13 0.031(15) 0.068(19) 0.07(2) 0.045(16) -0.002(13) 0.015(13)
O15 0.029(14) 0.051(17) 0.068(19) -0.025(14) -0.020(13) 0.028(12)
O17 0.050(15) 0.007(12) 0.054(16) 0.009(11) 0.010(13) 0.003(11)
O18 0.051(16) 0.047(16) 0.024(14) 0.010(12) 0.010(12) -0.002(12)
O19 0.048(16) 0.069(19) 0.044(17) 0.029(14) -0.007(13) 0.000(14)
O21 0.017(13) 0.056(17) 0.055(17) -0.012(14) -0.017(12) 0.002(12)
O22 0.037(16) 0.13(3) 0.043(17) 0.038(18) 0.015(13) -0.016(16)
O23 0.032(15) 0.09(2) 0.07(2) 0.050(17) 0.014(13) 0.020(14)
O24 0.035(15) 0.049(16) 0.052(17) 0.002(13) 0.008(12) -0.023(12)
O25 0.023(13) 0.030(14) 0.078(19) 0.021(13) -0.014(12) 0.008(11)
O26 0.049(17) 0.10(2) 0.025(15) -0.034(15) 0.015(13) -0.038(16)
O27 0.019(13) 0.049(16) 0.060(17) 0.018(14) -0.010(12) 0.006(11)
O28 0.023(14) 0.11(2) 0.08(2) 0.035(19) 0.004(14) -0.018(15)
O29 0.030(14) 0.076(19) 0.054(17) 0.051(15) 0.017(12) 0.017(13)
O30 0.030(14) 0.050(16) 0.08(2) 0.040(15) 0.008(13) -0.008(12)
O31 0.064(18) 0.09(2) 0.052(18) 0.059(16) -0.033(14) -0.028(16)
O32 0.019(13) 0.11(2) 0.020(14) 0.011(14) -0.013(10) 0.002(13)
O33 0.046(16) 0.09(2) 0.048(18) 0.033(16) 0.000(13) 0.000(15)
O35 0.031(15) 0.08(2) 0.050(17) 0.000(15) 0.007(13) -0.002(13)
O36 0.019(13) 0.056(16) 0.051(16) 0.028(13) -0.010(11) 0.000(11)
O37 0.053(18) 0.10(2) 0.053(19) 0.043(17) -0.029(14) 0.017(16)
O39 0.045(16) 0.055(18) 0.058(18) -0.009(15) -0.008(14) 0.024(13)
O40 0.025(14) 0.050(17) 0.11(2) 0.013(17) 0.011(15) 0.007(13)
O41 0.036(15) 0.057(18) 0.07(2) 0.003(15) -0.011(13) 0.006(13)
O43 0.052(18) 0.08(2) 0.07(2) -0.004(17) -0.006(15) 0.015(15)
O44 0.034(15) 0.07(2) 0.07(2) 0.009(16) 0.005(14) -0.006(14)
O45 0.039(15) 0.064(18) 0.043(16) 0.026(14) -0.009(12) -0.022(13)
O46 0.047(16) 0.050(17) 0.08(2) 0.046(16) -0.017(14) -0.018(13)
O47 0.040(15) 0.050(17) 0.062(18) 0.012(14) 0.001(13) 0.006(13)
O48 0.040(15) 0.017(13) 0.077(19) -0.001(13) -0.011(13) 0.013(11)
O49 0.050(17) 0.11(2) 0.048(18) 0.017(17) 0.011(14) 0.024(16)
O51 0.061(19) 0.014(14) 0.14(3) -0.010(17) 0.009(18) 0.001(13)
O52 0.041(16) 0.08(2) 0.041(17) 0.010(14) -0.014(13) -0.015(14)
O53 0.032(15) 0.09(2) 0.11(2) 0.076(19) -0.010(15) -0.031(15)
O54 0.060(18) 0.07(2) 0.056(18) 0.041(16) 0.007(14) -0.012(15)
O55 0.009(13) 0.066(19) 0.08(2) -0.031(16) 0.001(13) -0.010(12)
O57 0.038(16) 0.062(19) 0.08(2) 0.012(16) 0.000(15) -0.002(14)
O58 0.031(15) 0.037(16) 0.14(3) 0.036(17) -0.009(16) -0.001(12)
O59 0.029(15) 0.14(3) 0.040(17) 0.028(17) 0.002(13) -0.023(16)
O60 0.028(15) 0.07(2) 0.08(2) -0.032(17) 0.022(14) -0.010(14)
O61 0.022(14) 0.045(16) 0.09(2) 0.011(15) -0.003(13) 0.010(12)
O62 0.061(18) 0.08(2) 0.057(19) 0.019(16) 0.006(15) 0.038(16)
O63 0.058(18) 0.09(2) 0.043(18) 0.021(16) -0.006(14) -0.012(16)
O65 0.08(2) 0.14(3) 0.040(18) 0.012(19) 0.017(16) -0.04(2)
O66 0.063(19) 0.052(18) 0.08(2) 0.009(16) -0.006(16) -0.006(14)
O68 0.046(17) 0.09(2) 0.039(17) 0.000(15) -0.002(13) 0.002(15)
O71 0.057(18) 0.07(2) 0.07(2) 0.037(17) 0.021(15) 0.006(15)
O72 0.051(17) 0.10(2) 0.049(18) 0.026(17) -0.001(14) 0.035(16)
O73 0.08(2) 0.16(3) 0.047(19) -0.06(2) 0.038(17) -0.07(2)
O74 0.063(19) 0.10(2) 0.057(19) 0.044(17) -0.036(15) -0.046(17)
O75 0.10(2) 0.051(19) 0.10(3) 0.030(18) -0.03(2) -0.017(17)
O77 0.063(18) 0.08(2) 0.026(15) 0.023(14) -0.024(13) -0.037(15)
O78 0.026(15) 0.08(2) 0.09(2) 0.014(17) -0.009(14) 0.001(14)
O79 0.059(18) 0.08(2) 0.039(17) 0.020(15) -0.011(14) -0.003(15)
O80 0.044(16) 0.08(2) 0.042(17) -0.018(15) 0.006(13) 0.022(14)
O81 0.038(16) 0.063(19) 0.08(2) 0.032(16) -0.024(14) -0.003(13)
O82 0.041(16) 0.09(2) 0.08(2) 0.034(18) -0.002(15) -0.013(15)
O83 0.07(2) 0.15(3) 0.018(15) -0.005(17) 0.009(14) -0.011(19)
O84 0.045(17) 0.12(3) 0.053(19) -0.007(18) -0.013(14) 0.010(17)
O86 0.066(19) 0.09(2) 0.10(2) 0.06(2) 0.026(17) 0.025(17)
O88 0.065(18) 0.052(17) 0.055(18) 0.042(14) -0.001(14) 0.007(14)
O89 0.027(15) 0.07(2) 0.11(3) 0.021(19) 0.016(16) -0.021(14)
O90 0.067(19) 0.043(17) 0.11(3) 0.027(18) 0.002(18) 0.013(15)
O92 0.09(2) 0.15(3) 0.038(19) 0.038(19) -0.006(16) -0.05(2)

loop_
_atom_type_symbol
_atom_type_description
_atom_type_scat_dispersion_real
_atom_type_scat_dispersion_imag
_atom_type_scat_source
W W -5.4734 5.5774 'International Tables Vol C Tables 4.2.6.8 and 6.1.1.4'
Te Te -0.1759 6.3531 'International Tables Vol C Tables 4.2.6.8 and 6.1.1.4'
Na Na 0.1353 0.1239 'International Tables Vol C Tables 4.2.6.8 and 6.1.1.4'
O O 0.0492 0.0322 'International Tables Vol C Tables 4.2.6.8 and 6.1.1.4'
H H 0.0000 0.0000 'International Tables Vol C Tables 4.2.6.8 and 6.1.1.4'

loop_
_geom_angle_atom_site_label_1
_geom_angle_atom_site_label_2
_geom_angle_atom_site_label_3
_geom_angle
_geom_angle_site_symmetry_1
_geom_angle_site_symmetry_3
O41 W1 O18 99.8(11) . .
O41 W1 O1 102.2(10) . .
O18 W1 O1 97.6(9) . .
O41 W1 O6 101.1(11) . .
O18 W1 O6 89.5(10) . .
O1 W1 O6 154.0(9) . .
O41 W1 O16 103.6(11) . .
O18 W1 O16 153.4(9) . .
O1 W1 O16 89.7(8) . .
O6 W1 O16 73.8(9) . .
O41 W1 O17 173.7(10) . .
O18 W1 O17 75.6(9) . .
O1 W1 O17 74.6(9) . .
O6 W1 O17 83.2(9) . .
O16 W1 O17 82.0(8) . .
O41 W1 Na18 39.7(11) . .
O18 W1 Na18 136.9(10) . .
O1 W1 Na18 104.3(9) . .
O6 W1 Na18 86.6(9) . .
O16 W1 Na18 64.0(9) . .
O17 W1 Na18 146.0(9) . .
O3 W2 O42 104.4(11) . .
O3 W2 O27 91.8(10) . .
O42 W2 O27 102.1(11) . .
O3 W2 O29 91.9(11) . .
O42 W2 O29 98.7(10) . .
O27 W2 O29 157.2(10) . .
O3 W2 O18 159.3(10) . .
O42 W2 O18 96.1(10) . .
O27 W2 O18 86.8(9) . .
O29 W2 O18 81.8(9) . .
O3 W2 O17 88.4(9) . .
O42 W2 O17 164.2(9) . .
O27 W2 O17 86.4(9) . .
O29 W2 O17 71.2(8) . .
O18 W2 O17 70.9(8) . .
O3 W2 Na12 43.4(9) . .
O42 W2 Na12 93.4(9) . .
O27 W2 Na12 135.1(8) . .
O29 W2 Na12 51.6(9) . .
O18 W2 Na12 133.4(8) . .
O17 W2 Na12 89.6(7) . .
O69 W3 O57 102.8(11) . .
O69 W3 O61 99.9(10) . .
O57 W3 O61 94.8(11) . .
O69 W3 O21 99.8(10) . .
O57 W3 O21 93.1(11) . .
O61 W3 O21 156.6(9) . .
O69 W3 O5 90.9(9) . .
O57 W3 O5 166.3(9) . .
O61 W3 O5 83.5(9) . .
O21 W3 O5 83.6(9) . .
O69 W3 O24 170.2(9) . .
O57 W3 O24 85.0(10) . .
O61 W3 O24 85.3(9) . .
O21 W3 O24 73.5(8) . .
O5 W3 O24 81.4(8) . .
O69 W3 Na1 136.2(8) . .
O57 W3 Na1 34.3(8) . .
O61 W3 Na1 93.9(7) . .
O21 W3 Na1 80.5(7) . .
O5 W3 Na1 132.1(6) . .
O24 W3 Na1 50.8(6) . .
O38 W4 O14 105.6(10) . .
O38 W4 O36 103.8(10) . .
O14 W4 O36 93.0(11) . .
O38 W4 O31 99.7(10) . .
O14 W4 O31 94.9(12) . .
O36 W4 O31 152.1(9) . .
O38 W4 O46 92.6(9) . .
O14 W4 O46 161.7(10) . .
O36 W4 O46 84.4(10) . .
O31 W4 O46 79.7(11) . .
O38 W4 O32 160.7(9) . .
O14 W4 O32 91.8(10) . .
O36 W4 O32 83.3(8) . .
O31 W4 O32 69.8(9) . .
O46 W4 O32 70.0(9) . .
O72 W5 O47 101.5(12) . .
O72 W5 O37 100.1(12) . .
O47 W5 O37 96.0(11) . .
O72 W5 O61 100.2(11) . .
O47 W5 O61 93.7(10) . .
O37 W5 O61 155.2(10) . .
O72 W5 O2 90.9(11) . .
O47 W5 O2 167.5(11) . .
O37 W5 O2 82.5(10) . .
O61 W5 O2 83.2(9) . .
O72 W5 O34 170.1(11) . .
O47 W5 O34 86.5(10) . .
O37 W5 O34 72.9(9) . .
O61 W5 O34 85.0(9) . .
O2 W5 O34 81.3(9) . .
O72 W5 Na1 136.4(9) . 2_676
O47 W5 Na1 35.9(8) . 2_676
O37 W5 Na1 81.4(8) . 2_676
O61 W5 Na1 93.4(7) . 2_676
O2 W5 Na1 132.1(7) . 2_676
O34 W5 Na1 50.8(6) . 2_676
O12 W6 O23 103.2(10) . .
O12 W6 O11 105.5(10) . .
O23 W6 O11 93.1(10) . .
O12 W6 O29 98.2(10) . .
O23 W6 O29 90.6(11) . .
O11 W6 O29 154.5(8) . .
O12 W6 O1 95.7(9) . .
O23 W6 O1 160.8(9) . .
O11 W6 O1 84.8(8) . .
O29 W6 O1 83.4(9) . .
O12 W6 O17 162.9(9) . .
O23 W6 O17 90.5(8) . .
O11 W6 O17 83.5(8) . .
O29 W6 O17 71.2(8) . .
O1 W6 O17 70.3(7) . .
O12 W6 Na12 92.0(9) . .
O23 W6 Na12 39.7(9) . .
O11 W6 Na12 132.7(8) . .
O29 W6 Na12 54.2(9) . .
O1 W6 Na12 137.7(7) . .
O17 W6 Na12 92.2(7) . .
O12 W6 Na17 42.5(9) . .
O23 W6 Na17 145.7(8) . .
O11 W6 Na17 97.8(8) . .
O29 W6 Na17 93.2(9) . .
O1 W6 Na17 53.2(7) . .
O17 W6 Na17 122.9(6) . .
Na12 W6 Na17 122.9(7) . .
O71 W7 O88 105.8(12) . .
O71 W7 O52 98.0(12) . .
O88 W7 O52 104.0(11) . .
O71 W7 O37 95.0(12) . .
O88 W7 O37 96.6(11) . .
O52 W7 O37 151.6(10) . .
O71 W7 O7 165.3(10) . .
O88 W7 O7 88.6(10) . .
O52 W7 O7 81.0(10) . .
O37 W7 O7 80.1(10) . .
O71 W7 O34 85.6(10) . .
O88 W7 O34 164.0(10) . .
O52 W7 O34 85.1(9) . .
O37 W7 O34 70.8(10) . .
O7 W7 O34 79.8(8) . .
O71 W7 Na1 34.1(8) . 2_676
O88 W7 Na1 138.0(8) . 2_676
O52 W7 Na1 96.0(8) . 2_676
O37 W7 Na1 81.0(8) . 2_676
O7 W7 Na1 131.3(6) . 2_676
O34 W7 Na1 51.6(6) . 2_676
O51 W8 O7 102.6(12) . .
O51 W8 O2 103.7(12) . .
O7 W8 O2 92.3(10) . .
O51 W8 O40 96.5(12) . .
O7 W8 O40 157.5(11) . .
O2 W8 O40 94.6(10) . .
O51 W8 O82 94.3(12) . .
O7 W8 O82 85.0(10) . .
O2 W8 O82 161.9(11) . .
O40 W8 O82 81.8(10) . .
O51 W8 O9 163.7(12) . .
O7 W8 O9 86.1(9) . .
O2 W8 O9 89.4(10) . .
O40 W8 O9 72.6(10) . .
O82 W8 O9 72.6(10) . .
O60 W9 O111 102.2(13) . .
O60 W9 O5 105.1(10) . .
O111 W9 O5 93.0(10) . .
O60 W9 O40 100.2(12) . .
O111 W9 O40 154.8(10) . .
O5 W9 O40 92.4(10) . .
O60 W9 O55 95.7(10) . .
O111 W9 O55 85.0(11) . .
O5 W9 O55 159.1(8) . .
O40 W9 O55 81.3(11) . .
O60 W9 O9 164.0(10) . .
O111 W9 O9 86.3(9) . .
O5 W9 O9 87.8(8) . .
O40 W9 O9 69.3(9) . .
O55 W9 O9 71.3(9) . .
O63 W10 O46 102.1(11) . .
O63 W10 O54 101.5(12) . .
O46 W10 O54 96.0(11) . .
O63 W10 O4 102.0(11) . .
O46 W10 O4 89.9(10) . .
O54 W10 O4 154.0(11) . .
O63 W10 O10 103.7(12) . .
O46 W10 O10 151.9(11) . .
O54 W10 O10 89.8(11) . .
O4 W10 O10 74.0(10) . .
O63 W10 O32 174.0(10) . .
O46 W10 O32 74.1(9) . .
O54 W10 O32 74.5(10) . .
O4 W10 O32 82.8(9) . .
O10 W10 O32 81.0(10) . .
O33 W11 O79 104.6(12) . .
O33 W11 O13 100.3(11) . .
O79 W11 O13 100.2(12) . .
O33 W11 O81 100.4(11) . .
O79 W11 O81 95.3(11) . .
O13 W11 O81 150.0(11) . .
O33 W11 O36 86.1(10) . .
O79 W11 O36 169.2(10) . .
O13 W11 O36 78.1(10) . .
O81 W11 O36 81.9(10) . .
O33 W11 O25 164.6(10) . .
O79 W11 O25 89.2(10) . .
O13 W11 O25 83.4(9) . .
O81 W11 O25 71.2(9) . .
O36 W11 O25 80.1(8) . .
O33 W11 Na18 112.1(10) . .
O79 W11 Na18 65.3(10) . .
O13 W11 Na18 35.2(10) . .
O81 W11 Na18 145.1(10) . .
O36 W11 Na18 111.7(8) . .
O25 W11 Na18 79.5(8) . .
O43 W12 O89 101.8(13) . .
O43 W12 O48 95.9(11) . .
O89 W12 O48 101.9(13) . .
O43 W12 O49 97.7(12) . .
O89 W12 O49 99.5(12) . .
O48 W12 O49 151.7(11) . .
O43 W12 O23 168.6(11) . .
O89 W12 O23 89.5(11) . .
O48 W12 O23 81.1(9) . .
O49 W12 O23 80.8(10) . .
O43 W12 O45 89.1(11) . .
O89 W12 O45 167.0(11) . .
O48 W12 O45 83.7(9) . .
O49 W12 O45 71.9(10) . .
O23 W12 O45 79.7(9) . .
O43 W12 Na12 145.0(11) . .
O89 W12 Na12 69.1(11) . .
O48 W12 Na12 55.9(9) . .
O49 W12 Na12 116.9(9) . .
O23 W12 Na12 39.6(8) . .
O45 W12 Na12 105.7(8) . .
O86 W13 O66 101.4(14) . .
O86 W13 O48 100.9(12) . .
O66 W13 O48 96.0(11) . .
O86 W13 O58 100.0(13) . .
O66 W13 O58 97.0(12) . .
O48 W13 O58 152.6(10) . .
O86 W13 O3 92.3(12) . .
O66 W13 O3 166.3(11) . .
O48 W13 O3 80.6(9) . .
O58 W13 O3 81.1(10) . .
O86 W13 O19 167.8(12) . .
O66 W13 O19 88.7(11) . .
O48 W13 O19 84.6(9) . .
O58 W13 O19 71.7(10) . .
O3 W13 O19 77.8(9) . .
O62 W14 O68 103.1(12) . .
O62 W14 O49 98.0(12) . .
O68 W14 O49 98.5(12) . .
O62 W14 O8 102.0(12) . .
O68 W14 O8 98.0(11) . .
O49 W14 O8 150.4(10) . .
O62 W14 O11 88.9(10) . .
O68 W14 O11 168.0(10) . .
O49 W14 O11 81.0(10) . .
O8 W14 O11 77.7(9) . .
O62 W14 O45 164.7(10) . .
O68 W14 O45 90.6(11) . .
O49 W14 O45 72.9(9) . .
O8 W14 O45 82.5(9) . .
O11 W14 O45 77.7(8) . .
O62 W14 Na23 117.8(13) . .
O68 W14 Na23 49.8(13) . .
O49 W14 Na23 135.1(12) . .
O8 W14 Na23 49.3(12) . .
O11 W14 Na23 123.1(11) . .
O45 W14 Na23 76.3(11) . .
O113 W15 O90 100.9(13) . .
O113 W15 O67 100.0(13) . .
O90 W15 O67 96.9(13) . .
O113 W15 O81 102.0(12) . .
O90 W15 O81 95.1(12) . .
O67 W15 O81 152.4(12) . .
O113 W15 O14 89.2(12) . .
O90 W15 O14 169.8(11) . .
O67 W15 O14 82.7(11) . .
O81 W15 O14 81.1(11) . .
O113 W15 O25 169.2(11) . .
O90 W15 O25 88.5(10) . .
O67 W15 O25 84.1(11) . .
O81 W15 O25 71.4(9) . .
O14 W15 O25 81.4(9) . .
O112 W16 O55 100.7(12) . .
O112 W16 O82 100.8(13) . .
O55 W16 O82 98.4(12) . .
O112 W16 O80 103.0(12) . .
O55 W16 O80 90.4(12) . .
O82 W16 O80 152.6(11) . .
O112 W16 O50 105.3(11) . .
O55 W16 O50 151.4(10) . .
O82 W16 O50 88.3(11) . .
O80 W16 O50 72.5(10) . .
O112 W16 O9 172.2(11) . .
O55 W16 O9 74.6(9) . .
O82 W16 O9 74.0(10) . .
O80 W16 O9 83.5(9) . .
O50 W16 O9 80.7(8) . .
O44 W17 O110 105.2(13) . .
O44 W17 O35 96.7(11) . .
O110 W17 O35 102.6(12) . .
O44 W17 O21 96.2(10) . .
O110 W17 O21 96.3(12) . .
O35 W17 O21 153.5(11) . .
O44 W17 O111 165.8(11) . .
O110 W17 O111 88.9(12) . .
O35 W17 O111 81.1(10) . .
O21 W17 O111 80.8(9) . .
O44 W17 O24 86.0(11) . .
O110 W17 O24 165.2(11) . .
O35 W17 O24 85.4(9) . .
O21 W17 O24 72.4(9) . .
O111 W17 O24 79.9(9) . .
O44 W17 Na1 34.5(9) . .
O110 W17 Na1 137.6(10) . .
O35 W17 Na1 96.8(7) . .
O21 W17 Na1 81.1(7) . .
O111 W17 Na1 131.6(7) . .
O24 W17 Na1 51.9(6) . .
O39 W18 O78 104.0(12) . .
O39 W18 O58 96.7(12) . .
O78 W18 O58 98.6(12) . .
O39 W18 O30 99.0(12) . .
O78 W18 O30 102.3(12) . .
O58 W18 O30 149.9(9) . .
O39 W18 O27 168.9(9) . .
O78 W18 O27 87.0(10) . .
O58 W18 O27 80.5(10) . .
O30 W18 O27 79.2(10) . .
O39 W18 O19 90.3(10) . .
O78 W18 O19 164.2(10) . .
O58 W18 O19 72.6(10) . .
O30 W18 O19 81.8(9) . .
O27 W18 O19 78.6(8) . .
O39 W18 Na16 32.8(11) . .
O78 W18 Na16 84.3(11) . .
O58 W18 Na16 125.9(10) . .
O30 W18 Na16 78.0(10) . .
O27 W18 Na16 153.2(9) . .
O19 W18 Na16 111.6(9) . .
O109 W19 O100 103(2) . .
O109 W19 O91 95.3(17) . .
O100 W19 O91 98.6(18) . .
O109 W19 O103 92.8(16) . .
O100 W19 O103 105.3(19) . .
O91 W19 O103 152.3(14) . .
O109 W19 O87 165.5(16) . .
O100 W19 O87 91.5(18) . .
O91 W19 O87 82.6(13) . .
O103 W19 O87 83.0(13) . .
O109 W19 O104 85.5(15) . .
O100 W19 O104 170.4(17) . .
O91 W19 O104 84.9(12) . .
O103 W19 O104 69.4(12) . .
O87 W19 O104 80.0(11) . .
O70 W20 O20 105.1(13) . .
O70 W20 O74 104.6(12) . .
O20 W20 O74 92.7(13) . .
O70 W20 O31 95.9(12) . .
O20 W20 O31 95.2(13) . .
O74 W20 O31 155.3(11) . .
O70 W20 O54 92.8(12) . .
O20 W20 O54 161.8(12) . .
O74 W20 O54 85.8(12) . .
O31 W20 O54 79.5(11) . .
O70 W20 O32 160.3(11) . .
O20 W20 O32 90.5(11) . .
O74 W20 O32 86.2(9) . .
O31 W20 O32 70.4(8) . .
O54 W20 O32 71.3(9) . .
O26 W21 O92 100.6(15) . .
O26 W21 O56 102.1(11) . .
O92 W21 O56 99.1(13) . .
O26 W21 O28 99.9(11) . .
O92 W21 O28 90.0(12) . .
O56 W21 O28 154.1(12) . .
O26 W21 O22 101.9(13) . .
O92 W21 O22 154.2(12) . .
O56 W21 O22 88.2(11) . .
O28 W21 O22 73.9(11) . .
O26 W21 O83 174.3(12) . .
O92 W21 O83 75.4(13) . .
O56 W21 O83 74.9(11) . .
O28 W21 O83 84.3(10) . .
O22 W21 O83 82.9(11) . .
O26 W21 Na6 41.0(9) . .
O92 W21 Na6 106.4(11) . .
O56 W21 Na6 137.8(9) . .
O28 W21 Na6 59.7(9) . .
O22 W21 Na6 83.2(9) . .
O83 W21 Na6 143.7(8) . .
W22 W22' O91 130.9(15) . .
W22 W22' O99 82.9(15) . .
O91 W22' O99 112.8(18) . .
W22 W22' O93 124.1(14) . .
O91 W22' O93 98.6(16) . .
O99 W22' O93 102.6(17) . .
W22 W22' O64 34.0(13) . .
O91 W22' O64 97.9(16) . .
O99 W22' O64 88.1(17) . .
O93 W22' O64 155.0(15) . .
W22 W22' O98 45.7(12) . .
O91 W22' O98 156.4(15) . .
O99 W22' O98 90.5(17) . .
O93 W22' O98 78.4(15) . .
O64 W22' O98 78.9(14) . .
W22 W22' O105 75.4(10) . .
O91 W22' O105 88.7(14) . .
O99 W22' O105 156.4(16) . .
O93 W22' O105 82.5(13) . .
O64 W22' O105 79.2(12) . .
O98 W22' O105 67.7(12) . .
W22' W22 O64 126.4(18) . .
W22' W22 O98 114.2(15) . .
O64 W22 O98 118(2) . .
W22' W22 O99 70.5(14) . .
O64 W22 O99 107.0(19) . .
O98 W22 O99 104.6(18) . .
W22' W22 O91 32.8(11) . .
O64 W22 O91 94.7(17) . .
O98 W22 O91 139.8(15) . .
O99 W22 O91 85.9(15) . .
W22' W22 O105 83.9(11) . .
O64 W22 O105 95.3(16) . .
O98 W22 O105 77.1(14) . .
O99 W22 O105 152.9(15) . .
O91 W22 O105 76.9(12) . .
W22' W22 O93 39.9(11) . .
O64 W22 O93 161.4(17) . .
O98 W22 O93 74.4(15) . .
O99 W22 O93 81.6(15) . .
O91 W22 O93 69.0(12) . .
O105 W22 O93 72.8(11) . .
W22' W22 W25 113.6(8) . .
O64 W22 W25 103.2(15) . .
O98 W22 W25 32.6(12) . .
O99 W22 W25 136.7(13) . .
O91 W22 W25 121.7(9) . .
O105 W22 W25 46.9(8) . .
O93 W22 W25 79.4(8) . .
W22' W22 Na13 147.3(10) . .
O64 W22 Na13 32.4(16) . .
O98 W22 Na13 87.5(14) . .
O99 W22 Na13 129.7(14) . .
O91 W22 Na13 115.7(11) . .
O105 W22 Na13 77.2(10) . .
O93 W22 Na13 147.6(10) . .
W25 W22 Na13 71.3(7) . .
W22' W22 Na13 129.9(10) . 2_665
O64 W22 Na13 38.5(16) . 2_665
O98 W22 Na13 92.3(14) . 2_665
O99 W22 Na13 144.8(14) . 2_665
O91 W22 Na13 100.9(10) . 2_665
O105 W22 Na13 60.5(9) . 2_665
O93 W22 Na13 133.2(10) . 2_665
W25 W22 Na13 67.6(6) . 2_665
Na13 W22 Na13 19.1(11) . 2_665
O95 W23 O75 101.5(16) . .
O95 W23 O67 103.0(15) . .
O75 W23 O67 97.2(14) . .
O95 W23 O94 95.4(15) . .
O75 W23 O94 96.8(14) . .
O67 W23 O94 154.1(12) . .
O95 W23 O20 90.4(14) . .
O75 W23 O20 167.9(12) . .
O67 W23 O20 82.1(11) . .
O94 W23 O20 79.7(11) . .
O95 W23 O53 166.4(15) . .
O75 W23 O53 87.7(12) . .
O67 W23 O53 85.5(11) . .
O94 W23 O53 73.4(11) . .
O20 W23 O53 80.2(10) . .
O95 W23 Na8 37.1(14) . .
O75 W23 Na8 138.4(11) . .
O67 W23 Na8 91.4(10) . .
O94 W23 Na8 92.5(11) . .
O20 W23 Na8 53.6(10) . .
O53 W23 Na8 133.6(10) . .
O115 W24 O96 104.5(14) . .
O115 W24 O77 99.0(12) . .
O96 W24 O77 101.4(13) . .
O115 W24 O94 96.7(13) . .
O96 W24 O94 97.8(14) . .
O77 W24 O94 151.3(11) . .
O115 W24 O74 169.7(12) . .
O96 W24 O74 85.7(13) . .
O77 W24 O74 79.8(10) . .
O94 W24 O74 80.5(12) . .
O115 W24 O53 90.4(12) . .
O96 W24 O53 163.0(12) . .
O77 W24 O53 84.0(10) . .
O94 W24 O53 71.9(11) . .
O74 W24 O53 79.3(10) . .
O115 W24 Na6' 52.1(18) . .
O96 W24 Na6' 122.5(17) . .
O77 W24 Na6' 49.2(16) . .
O94 W24 Na6' 132.2(17) . .
O74 W24 Na6' 123.2(16) . .
O53 W24 Na6' 73.2(15) . .
O97 W25 O106 103.9(16) . .
O97 W25 O76 101.0(14) . .
O106 W25 O76 97.9(13) . .
O97 W25 O98 98.3(16) . .
O106 W25 O98 96.3(15) . .
O76 W25 O98 152.4(14) . .
O97 W25 O85 92.8(14) . .
O106 W25 O85 163.3(13) . .
O76 W25 O85 77.5(11) . .
O98 W25 O85 82.1(13) . .
O97 W25 O105 166.6(14) . .
O106 W25 O105 86.6(13) . .
O76 W25 O105 85.4(11) . .
O98 W25 O105 72.0(13) . .
O85 W25 O105 77.0(10) . .
O97 W25 W22 126.1(11) . .
O106 W25 W22 84.1(10) . .
O76 W25 W22 131.1(8) . .
O98 W25 W22 28.3(11) . .
O85 W25 W22 86.9(8) . .
O105 W25 W22 45.8(7) . .
O97 W25 Na13 119.9(13) . .
O106 W25 Na13 28.9(12) . .
O76 W25 Na13 114.8(9) . .
O98 W25 Na13 70.7(12) . .
O85 W25 Na13 139.5(10) . .
O105 W25 Na13 66.4(9) . .
W22 W25 Na13 55.2(6) . .
O102 W26 O101 102.5(17) . .
O102 W26 O103 96.4(16) . .
O101 W26 O103 100.3(17) . .
O102 W26 O59 98.3(15) . .
O101 W26 O59 100.2(15) . .
O103 W26 O59 151.5(12) . .
O102 W26 O65 167.2(15) . .
O101 W26 O65 90.2(15) . .
O103 W26 O65 82.5(13) . .
O59 W26 O65 77.9(11) . .
O102 W26 O104 87.6(14) . .
O101 W26 O104 167.7(14) . .
O103 W26 O104 71.3(13) . .
O59 W26 O104 85.1(11) . .
O65 W26 O104 80.0(11) . .
W27 W27' O107 136.0(18) . .
W27 W27' O65 100.2(16) . .
O107 W27' O65 119.8(18) . .
W27 W27' O87 50.9(13) . .
O107 W27' O87 109.1(17) . .
O65 W27' O87 88.8(14) . .
W27 W27' O92 93.5(14) . .
O107 W27' O92 103.8(17) . .
O65 W27' O92 89.2(12) . .
O87 W27' O92 143.1(14) . .
W27 W27' O108 44.9(13) . .
O107 W27' O108 99.6(17) . .
O65 W27' O108 140.5(15) . .
O87 W27' O108 80.8(13) . .
O92 W27' O108 77.6(13) . .
W27' W27 O87 108.4(16) . .
W27' W27 O108 118.2(16) . .
O87 W27 O108 106.9(16) . .
W27' W27 O65 58.5(14) . .
O87 W27 O65 91.4(14) . .
O108 W27 O65 161.0(14) . .
W27' W27 O107 30.1(13) . .
O87 W27 O107 99.2(16) . .
O108 W27 O107 95.7(16) . .
O65 W27 O107 86.5(14) . .
W27' W27 O83 133.8(13) . .
O87 W27 O83 104.2(15) . .
O108 W27 O83 81.0(15) . .
O65 W27 O83 89.4(12) . .
O107 W27 O83 156.3(13) . .
W27' W27 O92 67.2(12) . .
O87 W27 O92 169.5(14) . .
O108 W27 O92 83.4(14) . .
O65 W27 O92 78.2(11) . .
O107 W27 O92 81.5(14) . .
O83 W27 O92 74.8(11) . .
W27' W27 W28' 142.3(11) . .
O87 W27 W28' 102.3(12) . .
O108 W27 W28' 28.7(12) . .
O65 W27 W28' 142.8(9) . .
O107 W27 W28' 124.2(10) . .
O83 W27 W28' 53.8(7) . .
O92 W27 W28' 85.7(8) . .
W28 W28' O108 162.8(15) . .
W28 W28' O73 77.5(15) . .
O108 W28' O73 112.0(19) . .
W28 W28' O93 61.5(12) . .
O108 W28' O93 102.2(17) . .
O73 W28' O93 97.6(14) . .
W28 W28' O56 96.9(11) . .
O108 W28' O56 96.4(16) . .
O73 W28' O56 95.4(11) . .
O93 W28' O56 151.3(14) . .
W28 W28' O85 24.3(9) . .
O108 W28' O85 155.5(15) . .
O73 W28' O85 92.0(15) . .
O93 W28' O85 78.0(13) . .
O56 W28' O85 76.1(11) . .
W28 W28' O83 94.6(11) . .
O108 W28' O83 78.8(15) . .
O73 W28' O83 165.6(12) . .
O93 W28' O83 88.9(12) . .
O56 W28' O83 73.4(10) . .
O85 W28' O83 76.7(11) . .
W28 W28' W27 134.3(8) . .
O108 W28' W27 33.4(13) . .
O73 W28' W27 145.2(13) . .
O93 W28' W27 89.8(10) . .
O56 W28' W27 93.9(8) . .
O85 W28' W27 122.8(7) . .
O83 W28' W27 47.0(8) . .
W28' W28 O85 142.7(13) . .
W28' W28 O93 93.8(14) . .
O85 W28 O93 109.0(16) . .
W28' W28 O73 76.5(15) . .
O85 W28 O73 121.8(16) . .
O93 W28 O73 106.4(14) . .
W28' W28 O56 62.2(10) . .
O85 W28 O56 85.0(13) . .
O93 W28 O56 149.3(14) . .
O73 W28 O56 87.2(11) . .
W28' W28 O108 11.3(10) . .
O85 W28 O108 144.9(14) . .
O93 W28 O108 83.2(15) . .
O73 W28 O108 83.2(16) . .
O56 W28 O108 71.0(12) . .
O34 Te1 O24 96.3(10) . .
O34 Te1 O9 92.8(10) . .
O24 Te1 O9 94.5(10) . .
O34 Te1 O15 78.9(10) . .
O24 Te1 O15 78.2(9) . .
O9 Te1 O15 168.1(9) . .
O19 Te2 O45 96.7(11) . .
O19 Te2 O17 94.4(10) . .
O45 Te2 O17 94.3(10) . .
O4 Te3 O16 96.5(9) . .
O4 Te3 O8 85.5(10) . .
O16 Te3 O8 85.4(9) . .
O4 Te3 O13 84.1(10) . .
O16 Te3 O13 84.5(9) . .
O8 Te3 O13 164.6(8) . .
O53 Te4 O25 94.7(11) . .
O53 Te4 O32 97.2(11) . .
O25 Te4 O32 95.8(9) . .
O53 Te4 Na18 134.3(10) . .
O25 Te4 Na18 83.3(9) . .
O32 Te4 Na18 128.5(10) . .
O53 Te4 Na6 87.1(8) . .
O25 Te4 Na6 135.9(8) . .
O32 Te4 Na6 127.7(8) . .
Na18 Te4 Na6 65.3(7) . .
O6 Te5 O50 92.7(10) . .
O6 Te5 O30 84.8(10) . .
O50 Te5 O30 87.1(9) . .
O6 Te5 O52 86.1(10) . .
O50 Te5 O52 82.1(10) . .
O30 Te5 O52 165.4(9) . .
O10 Te6 O28 92.4(11) . .
O10 Te6 O59 84.7(11) . .
O28 Te6 O59 86.1(11) . .
O10 Te6 O77 84.8(11) . .
O28 Te6 O77 84.6(11) . .
O59 Te6 O77 165.6(10) . .
O22 Te7 O80 93.4(10) . .
O22 Te7 O76 88.6(11) . .
O80 Te7 O76 86.8(10) . .
O22 Te7 O35 85.8(11) . .
O80 Te7 O35 84.1(10) . .
O76 Te7 O35 169.1(9) . .
O15 Te8 O114 95.9(12) . .
O15 Te8 O84 96.9(11) . .
O114 Te8 O84 93.2(12) . .
O15 Te8 Na6' 141.5(17) . .
O114 Te8 Na6' 105.1(17) . .
O84 Te8 Na6' 50.8(18) . .
O15 Te8 Na1 38.7(8) . 2_676
O114 Te8 Na1 86.4(9) . 2_676
O84 Te8 Na1 134.9(8) . 2_676
Na6' Te8 Na1 167.5(16) . 2_676
O15 Te8 Na18 134.2(11) . .
O114 Te8 Na18 38.3(11) . .
O84 Te8 Na18 87.7(10) . .
Na6' Te8 Na18 72.3(16) . .
Na1 Te8 Na18 116.4(7) 2_676 .
O15 Te8 Na1 39.1(9) . .
O114 Te8 Na1 134.6(9) . .
O84 Te8 Na1 88.4(8) . .
Na6' Te8 Na1 110.6(14) . .
Na1 Te8 Na1 62.1(4) 2_676 .
Na18 Te8 Na1 171.6(7) . .
O15 Te8 Na6 131.8(9) . .
O114 Te8 Na6 91.4(10) . .
O84 Te8 Na6 35.0(9) . .
Na6' Te8 Na6 20.3(15) . .
Na1 Te8 Na6 169.6(5) 2_676 .
Na18 Te8 Na6 66.3(8) . .
Na1 Te8 Na6 113.6(5) . .
O105 Te9 O83 95.4(12) . .
O105 Te9 O104 95.3(12) . .
O83 Te9 O104 95.0(12) . .
O44 Na1 O57 87.8(9) . .
O44 Na1 O15 162.1(10) . 2_676
O57 Na1 O15 75.6(9) . 2_676
O44 Na1 O71 86.1(10) . 2_676
O57 Na1 O71 88.4(9) . 2_676
O15 Na1 O71 100.0(10) 2_676 2_676
O44 Na1 O15 98.4(9) . .
O57 Na1 O15 111.1(10) . .
O15 Na1 O15 81.6(9) 2_676 .
O71 Na1 O15 160.0(10) 2_676 .
O44 Na1 O47 85.7(9) . 2_676
O57 Na1 O47 172.0(10) . 2_676
O15 Na1 O47 111.3(9) 2_676 2_676
O71 Na1 O47 86.5(9) 2_676 2_676
O15 Na1 O47 74.5(8) . 2_676
O44 Na1 O24 62.1(9) . .
O57 Na1 O24 62.2(8) . .
O15 Na1 O24 103.2(9) 2_676 .
O71 Na1 O24 135.8(9) 2_676 .
O15 Na1 O24 61.6(7) . .
O47 Na1 O24 118.2(8) 2_676 .
O44 Na1 O34 134.3(10) . 2_676
O57 Na1 O34 119.8(9) . 2_676
O15 Na1 O34 62.1(8) 2_676 2_676
O71 Na1 O34 61.4(8) 2_676 2_676
O15 Na1 O34 103.2(8) . 2_676
O47 Na1 O34 62.6(8) 2_676 2_676
O24 Na1 O34 161.5(8) . 2_676
O44 Na1 Te8 135.1(7) . 2_676
O57 Na1 Te8 47.4(7) . 2_676
O15 Na1 Te8 28.4(5) 2_676 2_676
O71 Na1 Te8 94.6(7) 2_676 2_676
O15 Na1 Te8 95.8(7) . 2_676
O47 Na1 Te8 139.2(7) 2_676 2_676
O24 Na1 Te8 88.7(6) . 2_676
O34 Na1 Te8 82.2(5) 2_676 2_676
O44 Na1 Te8 92.2(6) . .
O57 Na1 Te8 138.6(8) . .
O15 Na1 Te8 95.7(6) 2_676 .
O71 Na1 Te8 132.9(8) 2_676 .
O15 Na1 Te8 28.1(6) . .
O47 Na1 Te8 46.5(6) 2_676 .
O24 Na1 Te8 81.4(5) . .
O34 Na1 Te8 88.6(5) 2_676 .
Te8 Na1 Te8 117.9(4) 2_676 .
O44 Na1 W17 23.9(7) . .
O57 Na1 W17 73.8(7) . .
O15 Na1 W17 139.7(7) 2_676 .
O71 Na1 W17 104.7(7) 2_676 .
O15 Na1 W17 85.6(6) . .
O47 Na1 W17 101.6(7) 2_676 .
O24 Na1 W17 38.5(5) . .
O34 Na1 W17 158.0(7) 2_676 .
Te8 Na1 W17 117.3(4) 2_676 .
Te8 Na1 W17 90.3(3) . .
O44 Na1 W7 104.4(8) . 2_676
O57 Na1 W7 102.9(7) . 2_676
O15 Na1 W7 86.3(7) 2_676 2_676
O71 Na1 W7 23.1(6) 2_676 2_676
O15 Na1 W7 139.4(7) . 2_676
O47 Na1 W7 74.3(6) 2_676 2_676
O24 Na1 W7 158.8(6) . 2_676
O34 Na1 W7 38.4(5) 2_676 2_676
Te8 Na1 W7 91.3(3) 2_676 2_676
Te8 Na1 W7 117.0(3) . 2_676
W17 Na1 W7 125.8(4) . 2_676
O204 Na2 O201 102.7(13) . .
O204 Na2 O203 87.6(12) . .
O201 Na2 O203 167.5(12) . .
O204 Na2 O202 168.4(14) . .
O201 Na2 O202 88.6(11) . .
O203 Na2 O202 80.9(10) . .
O204 Na2 O60 99.9(12) . 1_455
O201 Na2 O60 101.7(10) . 1_455
O203 Na2 O60 83.2(10) . 1_455
O202 Na2 O60 80.0(10) . 1_455
O204 Na2 O12 89.6(12) . .
O201 Na2 O12 82.1(10) . .
O203 Na2 O12 91.0(9) . .
O202 Na2 O12 89.4(10) . .
O60 Na2 O12 168.6(10) 1_455 .
O204 Na2 Na17 131.3(11) . .
O201 Na2 Na17 89.8(10) . .
O203 Na2 Na17 78.0(9) . .
O202 Na2 Na17 44.9(8) . .
O60 Na2 Na17 123.6(9) 1_455 .
O12 Na2 Na17 45.2(7) . .
O204 Na2 Na3 94.5(11) . 1_455
O201 Na2 Na3 144.4(9) . 1_455
O203 Na2 Na3 39.1(7) . 1_455
O202 Na2 Na3 77.2(8) . 1_455
O60 Na2 Na3 44.1(7) 1_455 1_455
O12 Na2 Na3 129.4(8) . 1_455
Na17 Na2 Na3 101.9(7) . 1_455
O204 Na2 Na4 102.5(11) . 2_566
O201 Na2 Na4 41.7(8) . 2_566
O203 Na2 Na4 129.6(9) . 2_566
O202 Na2 Na4 84.2(9) . 2_566
O60 Na2 Na4 140.5(8) 1_455 2_566
O12 Na2 Na4 40.8(6) . 2_566
Na17 Na2 Na4 58.2(6) . 2_566
Na3 Na2 Na4 159.5(6) 1_455 2_566
O204 Na2 Na11 142.3(12) . .
O201 Na2 Na11 41.5(9) . .
O203 Na2 Na11 129.6(10) . .
O202 Na2 Na11 49.3(8) . .
O60 Na2 Na11 81.5(8) 1_455 .
O12 Na2 Na11 94.8(8) . .
Na17 Na2 Na11 71.6(7) . .
Na3 Na2 Na11 110.7(6) 1_455 .
Na4 Na2 Na11 61.0(6) 2_566 .
O203 Na3 O200 175.2(11) 1_655 .
O203 Na3 O222 90.8(10) 1_655 .
O200 Na3 O222 94.0(10) . .
O203 Na3 O206 92.4(12) 1_655 .
O200 Na3 O206 82.8(12) . .
O222 Na3 O206 176.8(13) . .
O203 Na3 O38 95.8(9) 1_655 1_655
O200 Na3 O38 83.8(10) . 1_655
O222 Na3 O38 99.1(10) . 1_655
O206 Na3 O38 81.4(11) . 1_655
O203 Na3 O60 85.3(10) 1_655 .
O200 Na3 O60 94.6(10) . .
O222 Na3 O60 86.0(9) . .
O206 Na3 O60 93.4(12) . .
O38 Na3 O60 174.7(10) 1_655 .
O203 Na3 Na15 141.3(9) 1_655 .
O200 Na3 Na15 38.1(8) . .
O222 Na3 Na15 98.2(10) . .
O206 Na3 Na15 79.8(12) . .
O38 Na3 Na15 45.7(7) 1_655 .
O60 Na3 Na15 132.6(9) . .
O203 Na3 Na2 39.7(7) 1_655 1_655
O200 Na3 Na2 140.1(9) . 1_655
O222 Na3 Na2 88.0(8) . 1_655
O206 Na3 Na2 93.9(11) . 1_655
O38 Na3 Na2 135.2(7) 1_655 1_655
O60 Na3 Na2 45.7(7) . 1_655
Na15 Na3 Na2 173.6(8) . 1_655
O203 Na3 Na9 105.3(9) 1_655 .
O200 Na3 Na9 71.2(9) . .
O222 Na3 Na9 138.7(10) . .
O206 Na3 Na9 40.8(11) . .
O38 Na3 Na9 42.6(7) 1_655 .
O60 Na3 Na9 132.1(9) . .
Na15 Na3 Na9 46.8(7) . .
Na2 Na3 Na9 128.3(7) 1_655 .
O203 Na3 Na9' 125.6(12) 1_655 .
O200 Na3 Na9' 50.4(11) . .
O222 Na3 Na9' 134.6(13) . .
O206 Na3 Na9' 43.3(14) . .
O38 Na3 Na9' 55.9(10) 1_655 .
O60 Na3 Na9' 119.5(11) . .
Na15 Na3 Na9' 36.6(11) . .
Na2 Na3 Na9' 137.1(11) 1_655 .
Na9 Na3 Na9' 21.9(9) . .
O86 Na4 O209 95.6(13) . .
O86 Na4 O12 174.9(14) . 2_566
O209 Na4 O12 88.6(12) . 2_566
O86 Na4 O207 92.7(15) . .
O209 Na4 O207 168.3(15) . .
O12 Na4 O207 83.6(13) 2_566 .
O86 Na4 O208 86.5(12) . .
O209 Na4 O208 90.4(13) . .
O12 Na4 O208 96.3(11) 2_566 .
O207 Na4 O208 81.9(14) . .
O86 Na4 O201 91.8(11) . 2_566
O209 Na4 O201 93.8(13) . 2_566
O12 Na4 O201 85.1(10) 2_566 2_566
O207 Na4 O201 94.2(14) . 2_566
O208 Na4 O201 175.7(14) . 2_566
O86 Na4 Na17 138.4(12) . 2_566
O209 Na4 Na17 42.9(10) . 2_566
O12 Na4 Na17 45.7(8) 2_566 2_566
O207 Na4 Na17 128.8(13) . 2_566
O208 Na4 Na17 95.2(11) . 2_566
O201 Na4 Na17 88.8(10) 2_566 2_566
O86 Na4 Na12 71.8(9) . .
O209 Na4 Na12 134.7(12) . .
O12 Na4 Na12 107.2(9) 2_566 .
O207 Na4 Na12 41.5(12) . .
O208 Na4 Na12 46.7(10) . .
O201 Na4 Na12 129.0(11) 2_566 .
Na17 Na4 Na12 135.3(8) 2_566 .
O86 Na4 Na2 131.4(10) . 2_566
O209 Na4 Na2 87.1(11) . 2_566
O12 Na4 Na2 45.8(7) 2_566 2_566
O207 Na4 Na2 93.6(12) . 2_566
O208 Na4 Na2 142.1(10) . 2_566
O201 Na4 Na2 39.7(8) 2_566 2_566
Na17 Na4 Na2 58.8(6) 2_566 2_566
Na12 Na4 Na2 134.3(7) . 2_566
O86 Na4 Na11 77.7(9) . 2_566
O209 Na4 Na11 53.9(10) . 2_566
O12 Na4 Na11 102.6(9) 2_566 2_566
O207 Na4 Na11 136.5(12) . 2_566
O208 Na4 Na11 138.3(11) . 2_566
O201 Na4 Na11 44.8(8) 2_566 2_566
Na17 Na4 Na11 73.7(7) 2_566 2_566
Na12 Na4 Na11 148.9(8) . 2_566
Na2 Na4 Na11 65.1(6) 2_566 2_566
O86 Na4 Na12 108.6(10) . 2_566
O209 Na4 Na12 138.5(11) . 2_566
O12 Na4 Na12 69.6(8) 2_566 2_566
O207 Na4 Na12 29.9(11) . 2_566
O208 Na4 Na12 59.2(10) . 2_566
O201 Na4 Na12 117.8(10) 2_566 2_566
Na17 Na4 Na12 107.8(8) 2_566 2_566
Na12 Na4 Na12 38.2(8) . 2_566
Na2 Na4 Na12 100.2(6) 2_566 2_566
Na11 Na4 Na12 162.5(8) 2_566 2_566
O266 Na5 O41 134.6(18) . .
O266 Na5 O246 79(2) . .
O41 Na5 O246 73.2(14) . .
O266 Na5 O114 149.1(17) . .
O41 Na5 O114 73.2(12) . .
O246 Na5 O114 129.6(16) . .
O266 Na5 O57 78.0(16) . 2_676
O41 Na5 O57 138.8(16) . 2_676
O246 Na5 O57 147.6(17) . 2_676
O114 Na5 O57 71.2(11) . 2_676
O266 Na5 O71 87.3(16) . .
O41 Na5 O71 119.9(12) . .
O246 Na5 O71 78.4(14) . .
O114 Na5 O71 87.2(12) . .
O57 Na5 O71 78.4(10) 2_676 .
O266 Na5 O312 111.9(19) . .
O41 Na5 O312 68.7(14) . .
O246 Na5 O312 134.2(18) . .
O114 Na5 O312 60.1(14) . .
O57 Na5 O312 76.0(14) 2_676 .
O71 Na5 O312 143.5(17) . .
O266 Na5 Na18 140.4(17) . .
O41 Na5 Na18 45.7(10) . .
O246 Na5 Na18 118.8(15) . .
O114 Na5 Na18 43.9(10) . .
O57 Na5 Na18 93.4(12) 2_676 .
O71 Na5 Na18 129.3(14) . .
O312 Na5 Na18 29.8(13) . .
O266 Na5 Na1 83.0(14) . 2_676
O41 Na5 Na1 141.5(13) . 2_676
O246 Na5 Na1 115.8(14) . 2_676
O114 Na5 Na1 73.6(9) . 2_676
O57 Na5 Na1 39.0(7) 2_676 2_676
O71 Na5 Na1 39.5(6) . 2_676
O312 Na5 Na1 109.9(13) . 2_676
Na18 Na5 Na1 114.3(11) . 2_676
Na6' Na6 O84 92(4) . .
Na6' Na6 O26 104(4) . .
O84 Na6 O26 81.0(12) . .
Na6' Na6 O77 97(4) . .
O84 Na6 O77 170.6(17) . .
O26 Na6 O77 94.0(13) . .
Na6' Na6 O267 31(4) . .
O84 Na6 O267 87(2) . .
O26 Na6 O267 73(2) . .
O77 Na6 O267 99(2) . .
Na6' Na6 O233 124(4) . .
O84 Na6 O233 79.8(15) . .
O26 Na6 O233 128.1(17) . .
O77 Na6 O233 97.4(14) . .
O267 Na6 O233 152(2) . .
Na6' Na6 O249 51(4) . .
O84 Na6 O249 92.6(14) . .
O26 Na6 O249 154.6(17) . .
O77 Na6 O249 95.3(13) . .
O267 Na6 O249 82(2) . .
O233 Na6 O249 73.9(14) . .
Na6' Na6 O28 151(5) . .
O84 Na6 O28 111.0(13) . .
O26 Na6 O28 63.6(9) . .
O77 Na6 O28 59.6(10) . .
O267 Na6 O28 128(2) . .
O233 Na6 O28 79.4(13) . .
O249 Na6 O28 140.5(13) . .
Na6' Na6 Na19 70(4) . .
O84 Na6 Na19 53.0(11) . .
O26 Na6 Na19 45.7(8) . .
O77 Na6 Na19 127.7(13) . .
O267 Na6 Na19 45.8(19) . .
O233 Na6 Na19 132.1(14) . .
O249 Na6 Na19 111.5(13) . .
O28 Na6 Na19 108.0(10) . .
Na6' Na6 W21 130(4) . .
O84 Na6 W21 91.5(10) . .
O26 Na6 W21 28.1(7) . .
O77 Na6 W21 80.5(10) . .
O267 Na6 W21 99(2) . .
O233 Na6 W21 105.4(13) . .
O249 Na6 W21 175.7(12) . .
O28 Na6 W21 36.0(5) . .
Na19 Na6 W21 72.2(7) . .
Na6' Na6 Te8 71(4) . .
O84 Na6 Te8 28.8(7) . .
O26 Na6 Te8 105.3(10) . .
O77 Na6 Te8 159.3(12) . .
O267 Na6 Te8 80(2) . .
O233 Na6 Te8 76.8(11) . .
O249 Na6 Te8 64.1(10) . .
O28 Na6 Te8 136.3(11) . .
Na19 Na6 Te8 65.6(7) . .
W21 Na6 Te8 120.1(7) . .
Na6' Na6 Te4 84(4) . .
O84 Na6 Te4 130.5(12) . .
O26 Na6 Te4 147.9(11) . .
O77 Na6 Te4 53.9(7) . .
O267 Na6 Te4 110(2) . .
O233 Na6 Te4 63.5(10) . .
O249 Na6 Te4 47.6(9) . .
O28 Na6 Te4 94.3(8) . .
Na19 Na6 Te4 154.2(11) . .
W21 Na6 Te4 128.2(8) . .
Te8 Na6 Te4 106.7(6) . .
Na6 Na6' O267 124(7) . .
Na6 Na6' O249 102(5) . .
O267 Na6' O249 134(6) . .
Na6 Na6' O84 60(4) . .
O267 Na6' O84 100(5) . .
O249 Na6' O84 97(3) . .
Na6 Na6' O77 57(4) . .
O267 Na6' O77 112(5) . .
O249 Na6' O77 97(3) . .
O84 Na6' O77 117(3) . .
Na6 Na6' O26 51(3) . .
O267 Na6' O26 73(4) . .
O249 Na6' O26 152(4) . .
O84 Na6' O26 65(2) . .
O77 Na6' O26 74(2) . .
Na6 Na6' O115 110(5) . .
O267 Na6' O115 69(5) . .
O249 Na6' O115 103(3) . .
O84 Na6' O115 159(4) . .
O77 Na6' O115 56.3(19) . .
O26 Na6' O115 94(3) . .
Na6 Na6' Na19 87(4) . .
O267 Na6' Na19 48(4) . .
O249 Na6' Na19 141(4) . .
O84 Na6' Na19 54.1(18) . .
O77 Na6' Na19 119(3) . .
O26 Na6' Na19 46.0(14) . .
O115 Na6' Na19 110(3) . .
Na6 Na6' Te8 88(5) . .
O267 Na6' Te8 101(5) . .
O249 Na6' Te8 72(3) . .
O84 Na6' Te8 34.4(12) . .
O77 Na6' Te8 141(3) . .
O26 Na6' Te8 98(3) . .
O115 Na6' Te8 161(3) . .
Na19 Na6' Te8 70.0(19) . .
Na6 Na6' W24 87(4) . .
O267 Na6' W24 92(5) . .
O249 Na6' W24 96(3) . .
O84 Na6' W24 146(3) . .
O77 Na6' W24 30.4(11) . .
O26 Na6' W24 89(2) . .
O115 Na6' W24 26.9(10) . .
Na19 Na6' W24 123(3) . .
Te8 Na6' W24 166(3) . .
Na6 Na6' Na18 72(4) . .
O267 Na6' Na18 153(5) . .
O249 Na6' Na18 34.2(19) . .
O84 Na6' Na18 68(2) . .
O77 Na6' Na18 95(2) . .
O26 Na6' Na18 119(3) . .
O115 Na6' Na18 130(3) . .
Na19 Na6' Na18 121(3) . .
Te8 Na6' Na18 55.2(14) . .
W24 Na6' Na18 111(2) . .
O234 Na7 O226 86.6(19) . .
O234 Na7 O228 169.9(19) . .
O226 Na7 O228 85.8(16) . .
O234 Na7 O240 94(2) . .
O226 Na7 O240 92(2) . .
O228 Na7 O240 93(2) . .
O234 Na7 O272 87.9(18) . .
O226 Na7 O272 91.9(18) . .
O228 Na7 O272 85.8(16) . .
O240 Na7 O272 176(2) . .
O234 Na7 O227 92.8(18) . .
O226 Na7 O227 178.6(19) . .
O228 Na7 O227 94.7(16) . .
O240 Na7 O227 89.6(19) . .
O272 Na7 O227 86.8(16) . .
O234 Na7 Na9' 78.1(18) . .
O226 Na7 Na9' 107.7(18) . .
O228 Na7 Na9' 97.9(16) . .
O240 Na7 Na9' 158(2) . .
O272 Na7 Na9' 19.4(14) . .
O227 Na7 Na9' 70.9(16) . .
O234 Na7 Na9 82.3(16) . .
O226 Na7 Na9 133.4(15) . .
O228 Na7 Na9 98.2(13) . .
O240 Na7 Na9 133.9(18) . .
O272 Na7 Na9 42.8(13) . .
O227 Na7 Na9 45.2(12) . .
Na9' Na7 Na9 25.7(12) . .
O234 Na7 Na15 120.3(16) . .
O226 Na7 Na15 102.6(14) . .
O228 Na7 Na15 55.4(12) . .
O240 Na7 Na15 143.3(19) . .
O272 Na7 Na15 34.0(12) . .
O227 Na7 Na15 76.6(12) . .
Na9' Na7 Na15 42.5(13) . .
Na9 Na7 Na15 48.8(8) . .
O234 Na7 Na14 128.7(16) . 2_675
O226 Na7 Na14 42.3(13) . 2_675
O228 Na7 Na14 43.5(11) . 2_675
O240 Na7 Na14 92.8(17) . 2_675
O272 Na7 Na14 88.9(13) . 2_675
O227 Na7 Na14 138.1(14) . 2_675
Na9' Na7 Na14 108.1(13) . 2_675
Na9 Na7 Na14 125.2(9) . 2_675
Na15 Na7 Na14 76.9(8) . 2_675
Na8' Na8 O231 140(5) . .
Na8' Na8 O230 77(4) . .
O231 Na8 O230 101.4(18) . .
Na8' Na8 O95 75(4) . .
O231 Na8 O95 145(2) . .
O230 Na8 O95 85.8(16) . .
Na8' Na8 O232 51(4) . .
O231 Na8 O232 89.4(18) . .
O230 Na8 O232 83.1(18) . .
O95 Na8 O232 126(2) . .
Na8' Na8 O70 84(4) . 2_575
O231 Na8 O70 93.8(17) . 2_575
O230 Na8 O70 161(2) . 2_575
O95 Na8 O70 88.0(15) . 2_575
O232 Na8 O70 86.5(16) . 2_575
Na8' Na8 O20 130(5) . .
O231 Na8 O20 86.1(17) . .
O230 Na8 O20 74.3(13) . .
O95 Na8 O20 62.5(13) . .
O232 Na8 O20 155.6(17) . .
O70 Na8 O20 117.8(15) 2_575 .
Na8' Na8 W23 96(4) . .
O231 Na8 W23 122.7(17) . .
O230 Na8 W23 77.1(12) . .
O95 Na8 W23 25.2(10) . .
O232 Na8 W23 144.8(18) . .
O70 Na8 W23 103.7(12) 2_575 .
O20 Na8 W23 37.6(7) . .
Na8 Na8' O232 108(5) . .
Na8 Na8' O230 80(4) . .
O232 Na8' O230 94(3) . .
Na8 Na8' O95 83(4) . .
O232 Na8' O95 169(3) . .
O230 Na8' O95 88(2) . .
Na8 Na8' O320 156(6) . 2_575
O232 Na8' O320 94(3) . 2_575
O230 Na8' O320 107(3) . 2_575
O95 Na8' O320 75(3) . 2_575
Na8 Na8' O70 74(4) . 2_575
O232 Na8' O70 95(3) . 2_575
O230 Na8' O70 154(3) . 2_575
O95 Na8' O70 88(2) . 2_575
O320 Na8' O70 96(3) 2_575 2_575
Na8 Na8' O231 28(4) . .
O232 Na8' O231 80(2) . .
O230 Na8' O231 82(2) . .
O95 Na8' O231 111(2) . .
O320 Na8' O231 169(3) 2_575 .
O70 Na8' O231 75.7(17) 2_575 .
Na9' Na9 O239 163(4) . .
Na9' Na9 O272 24(3) . .
O239 Na9 O272 167(3) . .
Na9' Na9 O227 110(3) . .
O239 Na9 O227 78(2) . .
O272 Na9 O227 89.4(18) . .
Na9' Na9 O206 86(3) . .
O239 Na9 O206 88(2) . .
O272 Na9 O206 104.8(18) . .
O227 Na9 O206 161(2) . .
Na9' Na9 O38 109(3) . 1_655
O239 Na9 O38 86(2) . 1_655
O272 Na9 O38 97.2(16) . 1_655
O227 Na9 O38 86.1(15) . 1_655
O206 Na9 O38 79.8(14) . 1_655
Na9' Na9 O348 71(3) . .
O239 Na9 O348 94(3) . .
O272 Na9 O348 83(3) . .
O227 Na9 O348 95(3) . .
O206 Na9 O348 99(3) . .
O38 Na9 O348 179(3) 1_655 .
Na9' Na9 Na15 57(3) . .
O239 Na9 Na15 139(2) . .
O272 Na9 Na15 43.4(13) . .
O227 Na9 Na15 90.0(15) . .
O206 Na9 Na15 91.8(14) . .
O38 Na9 Na15 53.9(10) 1_655 .
O348 Na9 Na15 126(3) . .
Na9' Na9 Na7 64(3) . .
O239 Na9 Na7 123(2) . .
O272 Na9 Na7 44.4(13) . .
O227 Na9 Na7 46.2(12) . .
O206 Na9 Na7 149.2(15) . .
O38 Na9 Na7 100.8(12) 1_655 .
O348 Na9 Na7 80(2) . .
Na15 Na9 Na7 65.7(10) . .
Na9' Na9 Na3 90(3) . .
O239 Na9 Na3 96(2) . .
O272 Na9 Na3 94.8(14) . .
O227 Na9 Na3 128.1(15) . .
O206 Na9 Na3 39.7(10) . .
O38 Na9 Na3 42.0(7) 1_655 .
O348 Na9 Na3 137(2) . .
Na15 Na9 Na3 61.1(9) . .
Na7 Na9 Na3 126.6(10) . .
O272 Na9' Na9 124(5) . .
O272 Na9' Na15 55(3) . .
Na9 Na9' Na15 91(3) . .
O272 Na9' O348 122(5) . .
Na9 Na9' O348 74(3) . .
Na15 Na9' O348 159(3) . .
O272 Na9' O206 147(5) . .
Na9 Na9' O206 61(3) . .
Na15 Na9' O206 94(2) . .
O348 Na9' O206 92(3) . .
O272 Na9' O98 84(4) . .
Na9 Na9' O98 149(4) . .
Na15 Na9' O98 119(3) . .
O348 Na9' O98 79(3) . .
O206 Na9' O98 104(2) . .
O272 Na9' Na7 44(3) . .
Na9 Na9' Na7 90(3) . .
Na15 Na9' Na7 76.5(19) . .
O348 Na9' Na7 88(3) . .
O206 Na9' Na7 150(2) . .
O98 Na9' Na7 105(2) . .
O272 Na9' Na3 112(4) . .
Na9 Na9' Na3 68(3) . .
Na15 Na9' Na3 58.3(15) . .
O348 Na9' Na3 126(3) . .
O206 Na9' Na3 36.2(11) . .
O98 Na9' Na3 118(2) . .
Na7 Na9' Na3 127.9(19) . .
O235 Na10 O220 106.2(19) . .
O235 Na10 O221 152(2) . .
O220 Na10 O221 90.1(17) . .
O235 Na10 O42 75.6(18) . .
O220 Na10 O42 96.6(14) . .
O221 Na10 O42 80.5(15) . .
O235 Na10 O229 89.8(19) . .
O220 Na10 O229 72.5(15) . .
O221 Na10 O229 116.9(18) . .
O42 Na10 O229 158.7(15) . .
O242 Na11 O301 100(2) . 2_576
O242 Na11 O201 106.9(16) . .
O301 Na11 O201 100.7(17) 2_576 .
O242 Na11 O2 138.4(18) . 1_455
O301 Na11 O2 96.6(15) 2_576 1_455
O201 Na11 O2 106.7(12) . 1_455
O242 Na11 O5 88.6(16) . 1_455
O301 Na11 O5 158.2(16) 2_576 1_455
O201 Na11 O5 95.5(12) . 1_455
O2 Na11 O5 64.5(8) 1_455 1_455
O242 Na11 Na4 82.9(14) . 2_566
O301 Na11 Na4 76.5(14) 2_576 2_566
O201 Na11 Na4 38.0(7) . 2_566
O2 Na11 Na4 138.1(11) 1_455 2_566
O5 Na11 Na4 124.7(10) 1_455 2_566
O242 Na11 Na2 83.2(14) . .
O301 Na11 Na2 129.6(15) 2_576 .
O201 Na11 Na2 33.8(8) . .
O2 Na11 Na2 113.6(10) 1_455 .
O5 Na11 Na2 70.9(8) 1_455 .
Na4 Na11 Na2 53.9(5) 2_566 .
O207 Na12 O23 85.2(15) 2_566 .
O207 Na12 O207 114.8(16) 2_566 .
O23 Na12 O207 151.3(19) . .
O207 Na12 Na12 60.2(16) 2_566 2_566
O23 Na12 Na12 140(2) . 2_566
O207 Na12 Na12 54.6(14) . 2_566
O207 Na12 O3 153(2) 2_566 .
O23 Na12 O3 80.1(12) . .
O207 Na12 O3 73.2(14) . .
Na12 Na12 O3 121.7(19) 2_566 .
O207 Na12 O208 96.6(18) 2_566 .
O23 Na12 O208 121.9(16) . .
O207 Na12 O208 78.0(16) . .
Na12 Na12 O208 84.5(18) 2_566 .
O3 Na12 O208 110.1(14) . .
O207 Na12 O29 93.7(16) 2_566 .
O23 Na12 O29 61.4(11) . .
O207 Na12 O29 95.4(16) . .
Na12 Na12 O29 98.5(18) 2_566 .
O3 Na12 O29 59.6(10) . .
O208 Na12 O29 169.4(15) . .
O207 Na12 O48 131.2(16) 2_566 .
O23 Na12 O48 58.1(9) . .
O207 Na12 O48 112.0(15) . .
Na12 Na12 O48 162(2) 2_566 .
O3 Na12 O48 56.2(9) . .
O208 Na12 O48 80.2(12) . .
O29 Na12 O48 94.9(11) . .
O207 Na12 W6 80.8(14) 2_566 .
O23 Na12 W6 28.5(8) . .
O207 Na12 W6 130.2(16) . .
Na12 Na12 W6 118.3(17) 2_566 .
O3 Na12 W6 75.5(10) . .
O208 Na12 W6 150.1(13) . .
O29 Na12 W6 34.9(6) . .
O48 Na12 W6 79.5(8) . .
O207 Na12 W2 126.4(16) 2_566 .
O23 Na12 W2 76.0(10) . .
O207 Na12 W2 75.5(13) . .
Na12 Na12 W2 107.1(17) 2_566 .
O3 Na12 W2 27.8(7) . .
O208 Na12 W2 135.9(12) . .
O29 Na12 W2 33.5(6) . .
O48 Na12 W2 77.9(8) . .
W6 Na12 W2 59.3(6) . .
O207 Na12 W12 100.3(14) 2_566 .
O23 Na12 W12 36.1(8) . .
O207 Na12 W12 143.1(14) . .
Na12 Na12 W12 157.7(19) 2_566 .
O3 Na12 W12 80.6(8) . .
O208 Na12 W12 87.5(11) . .
O29 Na12 W12 93.1(9) . .
O48 Na12 W12 31.4(5) . .
W6 Na12 W12 64.0(5) . .
W2 Na12 W12 93.0(7) . .
O207 Na12 Na4 126.4(16) 2_566 .
O23 Na12 Na4 140.6(12) . .
O207 Na12 Na4 41.7(12) . .
Na12 Na12 Na4 79.6(14) 2_566 .
O3 Na12 Na4 77.4(9) . .
O208 Na12 Na4 42.1(9) . .
O29 Na12 Na4 128.2(11) . .
O48 Na12 Na4 82.5(8) . .
W6 Na12 Na4 152.7(10) . .
W2 Na12 Na4 97.0(7) . .
W12 Na12 Na4 107.8(8) . .
Na13 Na13 O64 99(4) 2_665 .
Na13 Na13 O106 79(4) 2_665 .
O64 Na13 O106 93.8(19) . .
Na13 Na13 O106 73(4) 2_665 2_665
O64 Na13 O106 90.4(18) . 2_665
O106 Na13 O106 151.7(15) . 2_665
Na13 Na13 O64 55(4) 2_665 2_665
O64 Na13 O64 153.8(16) . 2_665
O106 Na13 O64 82.0(16) . 2_665
O106 Na13 O64 81.9(15) 2_665 2_665
Na13 Na13 O273 158(5) 2_665 .
O64 Na13 O273 88(2) . .
O106 Na13 O273 121(2) . .
O106 Na13 O273 87(2) 2_665 .
O64 Na13 O273 117(2) 2_665 .
Na13 Na13 O319 131(5) 2_665 2_665
O64 Na13 O319 116(2) . 2_665
O106 Na13 O319 66.2(17) . 2_665
O106 Na13 O319 135(2) 2_665 2_665
O64 Na13 O319 85.7(18) 2_665 2_665
O273 Na13 O319 61(2) . 2_665
Na13 Na13 W22 97(4) 2_665 .
O64 Na13 W22 19.7(11) . .
O106 Na13 W22 74.3(13) . .
O106 Na13 W22 108.9(15) 2_665 .
O64 Na13 W22 147.0(15) 2_665 .
O273 Na13 W22 95(2) . .
O319 Na13 W22 104.8(16) 2_665 .
Na13 Na13 W22 64(4) 2_665 2_665
O64 Na13 W22 154.2(17) . 2_665
O106 Na13 W22 100.5(14) . 2_665
O106 Na13 W22 67.0(11) 2_665 2_665
O64 Na13 W22 19.0(9) 2_665 2_665
O273 Na13 W22 103(2) . 2_665
O319 Na13 W22 89.2(16) 2_665 2_665
W22 Na13 W22 160.9(11) . 2_665
Na13 Na13 W25 83(4) 2_665 .
O64 Na13 W25 73.0(14) . .
O106 Na13 W25 20.8(9) . .
O106 Na13 W25 148.0(15) 2_665 .
O64 Na13 W25 100.8(13) 2_665 .
O273 Na13 W25 119(2) . .
O319 Na13 W25 76.6(15) 2_665 .
W22 Na13 W25 53.6(6) . .
W22 Na13 W25 119.7(10) 2_665 .
O262 Na14 O226 93.2(19) . 2_675
O262 Na14 O228 177(2) . 2_675
O226 Na14 O228 84.2(17) 2_675 2_675
O262 Na14 O96 79.7(17) . .
O226 Na14 O96 111.2(17) 2_675 .
O228 Na14 O96 101.7(15) 2_675 .
O262 Na14 O261 102.7(19) . .
O226 Na14 O261 158(2) 2_675 .
O228 Na14 O261 79.6(16) 2_675 .
O96 Na14 O261 86.8(16) . .
O262 Na14 O73 103.2(16) . 2_675
O226 Na14 O73 80.8(15) 2_675 2_675
O228 Na14 O73 75.9(14) 2_675 2_675
O96 Na14 O73 167.6(16) . 2_675
O261 Na14 O73 80.8(15) . 2_675
O262 Na14 Na7 134.9(16) . 2_675
O226 Na14 Na7 41.7(13) 2_675 2_675
O228 Na14 Na7 42.5(11) 2_675 2_675
O96 Na14 Na7 112.0(11) . 2_675
O261 Na14 Na7 120.8(15) . 2_675
O73 Na14 Na7 74.7(11) 2_675 2_675
O262 Na14 Na22 110.7(16) . .
O226 Na14 Na22 122.9(16) 2_675 .
O228 Na14 Na22 70.4(13) 2_675 .
O96 Na14 Na22 123.3(14) . .
O261 Na14 Na22 36.8(14) . .
O73 Na14 Na22 44.3(9) 2_675 .
Na7 Na14 Na22 98.7(10) 2_675 .
O272 Na15 O271 157(3) . .
O272 Na15 O200 101(2) . .
O271 Na15 O200 91(2) . .
O272 Na15 Na9' 28.4(18) . .
O271 Na15 Na9' 175(3) . .
O200 Na15 Na9' 86(2) . .
O272 Na15 O38 110.8(19) . 1_655
O271 Na15 O38 89(2) . 1_655
O200 Na15 O38 89.0(13) . 1_655
Na9' Na15 O38 86.6(19) . 1_655
O272 Na15 O73 70.1(17) . .
O271 Na15 O73 89(2) . .
O200 Na15 O73 95.0(13) . .
Na9' Na15 O73 95(2) . .
O38 Na15 O73 175.7(16) 1_655 .
O272 Na15 Na9 54.6(17) . .
O271 Na15 Na9 145(2) . .
O200 Na15 Na9 94.5(15) . .
Na9' Na15 Na9 31.7(16) . .
O38 Na15 Na9 56.4(10) 1_655 .
O73 Na15 Na9 124.7(15) . .
O272 Na15 O228 82.7(18) . .
O271 Na15 O228 80(2) . .
O200 Na15 O228 160.8(16) . .
Na9' Na15 O228 104(2) . .
O38 Na15 O228 107.7(13) 1_655 .
O73 Na15 O228 68.2(12) . .
Na9 Na15 O228 102.7(13) . .
O272 Na15 Na22 118.6(19) . 2_675
O271 Na15 Na22 40.7(19) . 2_675
O200 Na15 Na22 90.2(13) . 2_675
Na9' Na15 Na22 143(2) . 2_675
O38 Na15 Na22 129.8(15) 1_655 2_675
O73 Na15 Na22 48.7(10) . 2_675
Na9 Na15 Na22 172.3(15) . 2_675
O228 Na15 Na22 71.8(13) . 2_675
O272 Na15 Na3 112.4(19) . .
O271 Na15 Na3 90(2) . .
O200 Na15 Na3 42.1(9) . .
Na9' Na15 Na3 85.1(18) . .
O38 Na15 Na3 46.9(8) 1_655 .
O73 Na15 Na3 137.0(11) . .
Na9 Na15 Na3 72.1(10) . .
O228 Na15 Na3 153.0(13) . .
Na22 Na15 Na3 115.3(11) 2_675 .
O272 Na15 Na7 43.0(15) . .
O271 Na15 Na7 123(2) . .
O200 Na15 Na7 143.7(16) . .
Na9' Na15 Na7 61.0(17) . .
O38 Na15 Na7 102.4(10) 1_655 .
O73 Na15 Na7 75.4(9) . .
Na9 Na15 Na7 65.5(10) . .
O228 Na15 Na7 43.3(10) . .
Na22 Na15 Na7 107.2(11) 2_675 .
Na3 Na15 Na7 137.4(10) . .
O241 Na16 O39 165(3) . .
O241 Na16 O237 91(3) . .
O39 Na16 O237 74.4(17) . .
O241 Na16 O236 107(3) . .
O39 Na16 O236 88.2(19) . .
O237 Na16 O236 158(2) . .
O241 Na16 O112 73(2) . .
O39 Na16 O112 106.6(18) . .
O237 Na16 O112 80.5(18) . .
O236 Na16 O112 92.1(19) . .
O241 Na16 W18 162(3) . .
O39 Na16 W18 22.6(7) . .
O237 Na16 W18 84.8(15) . .
O236 Na16 W18 74.3(16) . .
O112 Na16 W18 89.1(13) . .
O247 Na17 O209 94(2) . 2_566
O247 Na17 O33 90.0(19) . .
O209 Na17 O33 158.1(17) 2_566 .
O247 Na17 O202 130(2) . .
O209 Na17 O202 85.6(14) 2_566 .
O33 Na17 O202 75.4(12) . .
O247 Na17 O12 139(2) . .
O209 Na17 O12 85.0(14) 2_566 .
O33 Na17 O12 105.6(13) . .
O202 Na17 O12 90.8(12) . .
O247 Na17 O1 83.5(17) . .
O209 Na17 O1 125.9(15) 2_566 .
O33 Na17 O1 76.0(10) . .
O202 Na17 O1 135.2(14) . .
O12 Na17 O1 65.0(9) . .
O247 Na17 W6 116.8(18) . .
O209 Na17 W6 104.6(13) 2_566 .
O33 Na17 W6 92.6(10) . .
O202 Na17 W6 111.6(11) . .
O12 Na17 W6 27.8(6) . .
O1 Na17 W6 37.2(6) . .
O247 Na17 Na4 124.1(19) . 2_566
O209 Na17 Na4 41.6(10) 2_566 2_566
O33 Na17 Na4 144.7(13) . 2_566
O202 Na17 Na4 86.9(10) . 2_566
O12 Na17 Na4 43.4(8) . 2_566
O1 Na17 Na4 97.4(10) . 2_566
W6 Na17 Na4 65.6(6) . 2_566
O247 Na17 Na2 172(2) . .
O209 Na17 Na2 89.8(12) 2_566 .
O33 Na17 Na2 83.7(10) . .
O202 Na17 Na2 43.2(8) . .
O12 Na17 Na2 48.3(8) . .
O1 Na17 Na2 100.0(9) . .
W6 Na17 Na2 68.9(6) . .
Na4 Na17 Na2 63.0(6) 2_566 .
O247 Na17 Na21 42.2(17) . 2_576
O209 Na17 Na21 81.0(13) 2_566 2_576
O33 Na17 Na21 87.8(13) . 2_576
O202 Na17 Na21 88.9(12) . 2_576
O12 Na17 Na21 166.0(14) . 2_576
O1 Na17 Na21 123.5(12) . 2_576
W6 Na17 Na21 159.0(11) . 2_576
Na4 Na17 Na21 122.7(11) 2_566 2_576
Na2 Na17 Na21 131.9(11) . 2_576
O312 Na18 O13 110(3) . .
O312 Na18 O233 138(3) . .
O13 Na18 O233 89.3(17) . .
O312 Na18 O114 86(3) . .
O13 Na18 O114 162(2) . .
O233 Na18 O114 83.5(17) . .
O312 Na18 O41 96(3) . .
O13 Na18 O41 91.0(15) . .
O233 Na18 O41 121(2) . .
O114 Na18 O41 78.5(15) . .
O312 Na18 O249 64(2) . .
O13 Na18 O249 98.2(17) . .
O233 Na18 O249 77.8(17) . .
O114 Na18 O249 96.6(17) . .
O41 Na18 O249 159(2) . .
O312 Na18 Na5 60(2) . .
O13 Na18 Na5 130.7(16) . .
O233 Na18 Na5 131.3(18) . .
O114 Na18 Na5 49.6(11) . .
O41 Na18 Na5 47.3(10) . .
O249 Na18 Na5 114.8(15) . .
O312 Na18 W1 120(3) . .
O13 Na18 W1 75.8(11) . .
O233 Na18 W1 99.3(16) . .
O114 Na18 W1 88.8(14) . .
O41 Na18 W1 25.8(7) . .
O249 Na18 W1 173.5(17) . .
Na5 Na18 W1 71.5(9) . .
O312 Na18 Te8 71(2) . .
O13 Na18 Te8 162.3(17) . .
O233 Na18 Te8 79.6(14) . .
O114 Na18 Te8 30.6(8) . .
O41 Na18 Te8 106.5(14) . .
O249 Na18 Te8 66.0(11) . .
Na5 Na18 Te8 66.2(8) . .
W1 Na18 Te8 119.4(11) . .
O312 Na18 W11 83(2) . .
O13 Na18 W11 27.3(8) . .
O233 Na18 W11 112.9(16) . .
O114 Na18 W11 163.4(17) . .
O41 Na18 W11 90.3(12) . .
O249 Na18 W11 89.7(13) . .
Na5 Na18 W11 114.0(11) . .
W1 Na18 W11 86.1(8) . .
Te8 Na18 W11 150.4(12) . .
O312 Na18 Te4 97(3) . .
O13 Na18 Te4 52.6(10) . .
O233 Na18 Te4 65.4(13) . .
O114 Na18 Te4 136.2(16) . .
O41 Na18 Te4 143.6(15) . .
O249 Na18 Te4 48.8(11) . .
Na5 Na18 Te4 157.8(13) . .
W1 Na18 Te4 124.7(11) . .
Te8 Na18 Te4 109.8(10) . .
W11 Na18 Te4 58.0(6) . .
O312 Na18 Na6 102(3) . .
O13 Na18 Na6 105.5(14) . .
O233 Na18 Na6 36.6(12) . .
O114 Na18 Na6 78.3(12) . .
O41 Na18 Na6 149.6(15) . .
O249 Na18 Na6 43.9(11) . .
Na5 Na18 Na6 123.8(12) . .
W1 Na18 Na6 134.7(12) . .
Te8 Na18 Na6 57.7(7) . .
W11 Na18 Na6 116.1(11) . .
Te4 Na18 Na6 58.2(7) . .
O317 Na19 O26 127(2) . .
O317 Na19 O267 102(3) . .
O26 Na19 O267 74(2) . .
O317 Na19 O47 87(2) . 2_676
O26 Na19 O47 141.2(15) . 2_676
O267 Na19 O47 82(2) . 2_676
O317 Na19 O44 82.7(19) . .
O26 Na19 O44 117.8(15) . .
O267 Na19 O44 161(2) . .
O47 Na19 O44 80.0(12) 2_676 .
O317 Na19 O84 159(2) . .
O26 Na19 O84 74.0(12) . .
O267 Na19 O84 82(2) . .
O47 Na19 O84 72.7(11) 2_676 .
O44 Na19 O84 87.6(12) . .
O317 Na19 Na6' 130(3) . .
O26 Na19 Na6' 62.7(19) . .
O267 Na19 Na6' 28(2) . .
O47 Na19 Na6' 81.8(19) 2_676 .
O44 Na19 Na6' 141(2) . .
O84 Na19 Na6' 54.4(19) . .
O317 Na19 Na6 148(2) . .
O26 Na19 Na6 45.4(9) . .
O267 Na19 Na6 48(2) . .
O47 Na19 Na6 96.0(11) 2_676 .
O44 Na19 Na6 128.8(13) . .
O84 Na19 Na6 44.1(9) . .
Na6' Na19 Na6 22.3(17) . .
O317 Na19 Na1 84.6(19) . .
O26 Na19 Na1 142.8(14) . .
O267 Na19 Na1 122(2) . .
O47 Na19 Na1 40.7(7) 2_676 .
O44 Na19 Na1 39.4(7) . .
O84 Na19 Na1 75.9(9) . .
Na6' Na19 Na1 114.3(19) . .
Na6 Na19 Na1 117.6(10) . .
O79 Na21 O90 91.0(18) . .
O79 Na21 O314 96(2) . 2_576
O90 Na21 O314 78(2) . 2_576
O79 Na21 O247 159(2) . 2_576
O90 Na21 O247 84.3(19) . 2_576
O314 Na21 O247 104(3) 2_576 2_576
O79 Na21 O276 81.2(18) . 2_576
O90 Na21 O276 172(2) . 2_576
O314 Na21 O276 100(2) 2_576 2_576
O247 Na21 O276 104(2) 2_576 2_576
O79 Na21 O276 74.6(17) . .
O90 Na21 O276 82.0(18) . .
O314 Na21 O276 158(3) 2_576 .
O247 Na21 O276 84(2) 2_576 .
O276 Na21 O276 98(2) 2_576 .
O79 Na21 Na21 71.4(16) . 2_576
O90 Na21 Na21 130(2) . 2_576
O314 Na21 Na21 148(3) 2_576 2_576
O247 Na21 Na21 96(2) 2_576 2_576
O276 Na21 Na21 49.8(15) 2_576 2_576
O276 Na21 Na21 48.1(15) . 2_576
O79 Na21 Na17 166.4(19) . 2_576
O90 Na21 Na17 100.9(16) . 2_576
O314 Na21 Na17 81(2) 2_576 2_576
O247 Na21 Na17 31.8(13) 2_576 2_576
O276 Na21 Na17 86.6(16) 2_576 2_576
O276 Na21 Na17 113.3(17) . 2_576
Na21 Na21 Na17 105.1(18) 2_576 2_576
O261 Na22 O271 108(3) . 2_675
O261 Na22 O310 90(2) . .
O271 Na22 O310 80(2) 2_675 .
O261 Na22 O269 83(2) . 2_675
O271 Na22 O269 168(3) 2_675 2_675
O310 Na22 O269 95(2) . 2_675
O261 Na22 O73 90(2) . 2_675
O271 Na22 O73 89(2) 2_675 2_675
O310 Na22 O73 169(2) . 2_675
O269 Na22 O73 96(2) 2_675 2_675
O261 Na22 O110 175(2) . 2_675
O271 Na22 O110 74(2) 2_675 2_675
O310 Na22 O110 86(2) . 2_675
O269 Na22 O110 94.0(19) 2_675 2_675
O73 Na22 O110 94.9(16) 2_675 2_675
O261 Na22 Na15 108.3(19) . 2_675
O271 Na22 Na15 35.8(17) 2_675 2_675
O310 Na22 Na15 116(2) . 2_675
O269 Na22 Na15 147(2) 2_675 2_675
O73 Na22 Na15 53.7(13) 2_675 2_675
O110 Na22 Na15 76.6(12) 2_675 2_675
O261 Na22 Na14 43.2(15) . .
O271 Na22 Na14 98(2) 2_675 .
O310 Na22 Na14 131(2) . .
O269 Na22 Na14 93.5(18) 2_675 .
O73 Na22 Na14 47.0(11) 2_675 .
O110 Na22 Na14 141.7(15) 2_675 .
Na15 Na22 Na14 76.7(10) 2_675 .
O316 Na23 O205 107(3) 2_665 .
O316 Na23 O309 44(2) 2_665 .
O205 Na23 O309 141(3) . .
O316 Na23 O8 96(2) 2_665 .
O205 Na23 O8 90(2) . .
O309 Na23 O8 114(3) . .
O316 Na23 O68 150(3) 2_665 .
O205 Na23 O68 90(2) . .
O309 Na23 O68 128(3) . .
O8 Na23 O68 57.9(14) . .
O316 Na23 O63 66(2) 2_665 .
O205 Na23 O63 161(3) . .
O309 Na23 O63 45.7(16) . .
O8 Na23 O63 73.2(16) . .
O68 Na23 O63 89.9(18) . .
O316 Na23 W14 127(3) 2_665 .
O205 Na23 W14 86.0(19) . .
O309 Na23 W14 131(2) . .
O8 Na23 W14 31.2(8) . .
O68 Na23 W14 27.2(7) . .
O63 Na23 W14 84.9(15) . .
W1 O1 W6 122.3(11) . .
W1 O1 Na17 144.5(12) . .
W6 O1 Na17 89.6(9) . .
W8 O2 W5 142.3(12) . .
W8 O2 Na11 114.5(11) . 1_655
W5 O2 Na11 102.2(10) . 1_655
W2 O3 W13 144.6(13) . .
W2 O3 Na12 108.9(13) . .
W13 O3 Na12 104.1(12) . .
Te3 O4 W10 131.9(12) . .
W9 O5 W3 142.2(12) . .
W9 O5 Na11 115.9(11) . 1_655
W3 O5 Na11 101.1(10) . 1_655
Te5 O6 W1 133.5(12) . .
W8 O7 W7 140.7(12) . .
W14 O8 Te3 115.0(10) . .
W14 O8 Na23 99.5(15) . .
Te3 O8 Na23 140.9(17) . .
Te1 O9 W8 127.2(12) . .
Te1 O9 W9 124.3(11) . .
W8 O9 W9 94.6(8) . .
Te1 O9 W16 117.7(10) . .
W8 O9 W16 92.5(8) . .
W9 O9 W16 91.3(8) . .
Te6 O10 W10 133.4(13) . .
W6 O11 W14 142.7(11) . .
W6 O12 Na4 132.0(13) . 2_566
W6 O12 Na17 109.7(12) . .
Na4 O12 Na17 90.9(11) 2_566 .
W6 O12 Na2 129.5(12) . .
Na4 O12 Na2 93.4(9) 2_566 .
Na17 O12 Na2 86.4(10) . .
W11 O13 Te3 116.0(11) . .
W11 O13 Na18 117.5(16) . .
Te3 O13 Na18 120.6(14) . .
W4 O14 W15 142.1(14) . .
Te8 O15 Te1 115.0(10) . .
Te8 O15 Na1 112.9(11) . 2_676
Te1 O15 Na1 108.3(11) . 2_676
Te8 O15 Na1 112.8(13) . .
Te1 O15 Na1 108.2(9) . .
Na1 O15 Na1 98.4(9) 2_676 .
Te3 O16 W1 127.4(11) . .
Te2 O17 W6 125.4(11) . .
Te2 O17 W2 125.2(10) . .
W6 O17 W2 93.2(8) . .
Te2 O17 W1 119.7(10) . .
W6 O17 W1 92.1(7) . .
W2 O17 W1 92.0(8) . .
W1 O18 W2 121.3(11) . .
Te2 O19 W18 120.0(12) . .
Te2 O19 W13 139.7(12) . .
W18 O19 W13 94.4(9) . .
W20 O20 W23 143.4(15) . .
W20 O20 Na8 121.8(15) . .
W23 O20 Na8 88.8(12) . .
W3 O21 W17 118.1(11) . .
Te7 O22 W21 128.1(12) . .
W6 O23 W12 141.2(13) . .
W6 O23 Na12 111.9(15) . .
W12 O23 Na12 104.3(13) . .
Te1 O24 W17 117.3(11) . .
Te1 O24 W3 138.5(13) . .
W17 O24 W3 95.9(8) . .
Te1 O24 Na1 111.9(10) . .
W17 O24 Na1 89.7(8) . .
W3 O24 Na1 91.2(7) . .
Te4 O25 W11 116.0(10) . .
Te4 O25 W15 138.9(12) . .
W11 O25 W15 95.9(8) . .
W21 O26 Na6 110.9(13) . .
W21 O26 Na19 149.9(17) . .
Na6 O26 Na19 88.8(12) . .
W21 O26 Na6' 134(2) . .
Na6 O26 Na6' 24.7(18) . .
Na19 O26 Na6' 71.3(19) . .
W2 O27 W18 141.5(12) . .
Te6 O28 W21 130.7(15) . .
Te6 O28 Na6 99.8(12) . .
W21 O28 Na6 84.3(10) . .
W6 O29 W2 123.0(11) . .
W6 O29 Na12 90.9(11) . .
W2 O29 Na12 94.8(10) . .
W18 O30 Te5 115.8(12) . .
W20 O31 W4 123.4(12) . .
Te4 O32 W4 125.7(11) . .
Te4 O32 W20 123.4(12) . .
W4 O32 W20 93.6(7) . .
Te4 O32 W10 119.6(10) . .
W4 O32 W10 93.7(9) . .
W20 O32 W10 92.5(8) . .
W11 O33 Na17 142.1(15) . .
Te1 O34 W7 117.9(11) . .
Te1 O34 W5 138.9(11) . .
W7 O34 W5 95.6(9) . .
Te1 O34 Na1 110.5(10) . 2_676
W7 O34 Na1 90.0(7) . 2_676
W5 O34 Na1 91.2(8) . 2_676
W17 O35 Te7 115.8(11) . .
W4 O36 W11 141.6(12) . .
W5 O37 W7 120.5(13) . .
W4 O38 Na15 126.5(14) . 1_455
W4 O38 Na3 125.3(12) . 1_455
Na15 O38 Na3 87.4(10) 1_455 1_455
W4 O38 Na9 133.7(13) . 1_455
Na15 O38 Na9 69.7(12) 1_455 1_455
Na3 O38 Na9 95.4(11) 1_455 1_455
W18 O39 Na16 124.7(16) . .
W8 O40 W9 121.7(12) . .
W1 O41 Na18 114.5(15) . .
W1 O41 Na5 148.6(14) . .
Na18 O41 Na5 87.0(13) . .
W2 O42 Na10 129.1(14) . .
W17 O44 Na1 121.6(14) . .
W17 O44 Na19 118.4(13) . .
Na1 O44 Na19 96.8(11) . .
Te2 O45 W14 119.7(11) . .
Te2 O45 W12 139.2(12) . .
W14 O45 W12 94.5(8) . .
W10 O46 W4 121.8(12) . .
W5 O47 Na1 119.3(12) . 2_676
W5 O47 Na19 128.7(14) . 2_676
Na1 O47 Na19 97.3(11) 2_676 2_676
W12 O48 W13 165.4(15) . .
W12 O48 Na12 92.8(10) . .
W13 O48 Na12 97.9(11) . .
W12 O49 W14 120.3(12) . .
Te5 O50 W16 131.0(13) . .
W7 O52 Te5 114.3(13) . .
Te4 O53 W23 138.4(11) . .
Te4 O53 W24 117.7(14) . .
W23 O53 W24 95.4(9) . .
W10 O54 W20 121.5(13) . .
W16 O55 W9 122.4(12) . .
W21 O56 W28' 117.0(14) . .
W21 O56 W28 123.6(13) . .
W28' O56 W28 21.0(3) . .
W3 O57 Na1 121.3(12) . .
W3 O57 Na5 128.9(13) . 2_676
Na1 O57 Na5 97.7(11) . 2_676
W18 O58 W13 121.1(15) . .
W26 O59 Te6 117.8(15) . .
W9 O60 Na3 130.0(16) . .
W9 O60 Na2 128.7(15) . 1_655
Na3 O60 Na2 90.2(8) . 1_655
W3 O61 W5 164.8(14) . .
W10 O63 Na23 132.2(17) . .
W22 O64 W22' 19.6(7) . .
W22 O64 Na13 128(2) . .
W22' O64 Na13 142(2) . .
W22 O64 Na13 122(2) . 2_665
W22' O64 Na13 127.2(18) . 2_665
Na13 O64 Na13 26.2(16) . 2_665
W27' O65 W27 21.3(4) . .
W27' O65 W26 149.1(17) . .
W27 O65 W26 133.0(17) . .
W15 O67 W23 164.9(17) . .
W14 O68 Na23 103.0(16) . .
W20 O70 Na8 126.3(16) . 2_575
W20 O70 Na8' 129.0(18) . 2_575
Na8 O70 Na8' 21.4(11) 2_575 2_575
W7 O71 Na1 122.9(12) . 2_676
W7 O71 Na5 115.7(14) . .
Na1 O71 Na5 95.2(10) 2_676 .
W28' O73 W28 26.0(4) . .
W28' O73 Na22 123.1(17) . 2_675
W28 O73 Na22 131.2(15) . 2_675
W28' O73 Na14 111.7(18) . 2_675
W28 O73 Na14 129.9(16) . 2_675
Na22 O73 Na14 88.7(15) 2_675 2_675
W28' O73 Na15 136(2) . .
W28 O73 Na15 110.5(19) . .
Na22 O73 Na15 77.6(14) 2_675 .
Na14 O73 Na15 106.4(12) 2_675 .
W20 O74 W24 141.0(17) . .
W25 O76 Te7 117.4(12) . .
W24 O77 Te6 117.6(11) . .
W24 O77 Na6 126.3(14) . .
Te6 O77 Na6 113.4(14) . .
W24 O77 Na6' 100(2) . .
Te6 O77 Na6' 139(2) . .
Na6 O77 Na6' 26.2(19) . .
W11 O79 Na21 130.4(17) . .
Te7 O80 W16 127.7(12) . .
W15 O81 W11 121.4(13) . .
W16 O82 W8 120.4(14) . .
Te9 O83 W27 125.3(13) . .
Te9 O83 W28' 132.9(16) . .
W27 O83 W28' 79.2(10) . .
Te9 O83 W21 121.0(12) . .
W27 O83 W21 97.1(13) . .
W28' O83 W21 89.3(10) . .
Te8 O84 Na6 116.2(13) . .
Te8 O84 Na19 108.6(14) . .
Na6 O84 Na19 82.9(14) . .
Te8 O84 Na6' 95(2) . .
Na6 O84 Na6' 28.0(19) . .
Na19 O84 Na6' 72(2) . .
W28 O85 W25 137.4(17) . .
W28 O85 W28' 13.0(5) . .
W25 O85 W28' 144.6(14) . .
W13 O86 Na4 151.7(17) . .
W27 O87 W27' 20.7(5) . .
W27 O87 W19 143.6(19) . .
W27' O87 W19 142.6(16) . .
W15 O90 Na21 130.5(17) . .
W22' O91 W19 167(2) . .
W22' O91 W22 16.3(5) . .
W19 O91 W22 161.6(18) . .
W21 O92 W27' 130(2) . .
W21 O92 W27 111.3(17) . .
W27' O92 W27 19.3(3) . .
W28 O93 W22' 140(2) . .
W28 O93 W28' 24.7(5) . .
W22' O93 W28' 155(2) . .
W28 O93 W22 127.1(18) . .
W22' O93 W22 16.1(4) . .
W28' O93 W22 147.5(18) . .
W23 O94 W24 119.0(16) . .
W23 O95 Na8' 135(2) . .
W23 O95 Na8 118(2) . .
Na8' O95 Na8 22.4(12) . .
W24 O96 Na14 137.9(18) . .
W22 O98 W25 119.1(19) . .
W22 O98 W22' 20.1(5) . .
W25 O98 W22' 119.4(17) . .
W22 O98 Na9' 134(2) . .
W25 O98 Na9' 106(2) . .
W22' O98 Na9' 125(2) . .
W22' O99 W22 26.6(6) . .
W26 O103 W19 123.4(19) . .
Te9 O104 W19 138.4(14) . .
Te9 O104 W26 117.5(13) . .
W19 O104 W26 95.9(11) . .
Te9 O105 W22 150.9(17) . .
Te9 O105 W25 118.2(14) . .
W22 O105 W25 87.4(10) . .
Te9 O105 W22' 131.2(15) . .
W22 O105 W22' 20.6(3) . .
W25 O105 W22' 100.7(11) . .
W25 O106 Na13 130.3(19) . .
W25 O106 Na13 128.6(19) . 2_665
Na13 O106 Na13 28.3(15) . 2_665
W27' O107 W27 13.9(6) . .
W28' O108 W27 118(2) . .
W28' O108 W27' 132(2) . .
W27 O108 W27' 16.9(5) . .
W28' O108 W28 5.9(5) . .
W27 O108 W28 114.2(18) . .
W27' O108 W28 129.6(16) . .
W17 O110 Na22 151.1(17) . 2_675
W9 O111 W17 141.9(13) . .
W16 O112 Na16 130.3(18) . .
Te8 O114 Na18 111.0(16) . .
Te8 O114 Na5 113.1(13) . .
Na18 O114 Na5 86.6(13) . .
W24 O115 Na6' 101(2) . .
Na15 O200 Na3 99.8(13) . .
Na2 O201 Na4 98.6(11) . 2_566
Na2 O201 Na11 104.7(13) . .
Na4 O201 Na11 97.1(12) 2_566 .
Na2 O202 Na17 91.9(12) . .
Na3 O203 Na2 101.3(10) 1_455 .
Na3 O206 Na9 99.5(16) . .
Na3 O206 Na9' 100.5(19) . .
Na9 O206 Na9' 32.2(14) . .
Na12 O207 Na12 65.2(16) 2_566 .
Na12 O207 Na4 118(2) 2_566 .
Na12 O207 Na4 96.8(18) . .
Na4 O208 Na12 91.2(13) . .
Na4 O209 Na17 95.5(15) . 2_566
Na7 O226 Na14 96.0(19) . 2_675
Na9 O227 Na7 88.6(16) . .
Na7 O228 Na14 94.0(16) . 2_675
Na7 O228 Na15 81.3(14) . .
Na14 O228 Na15 109.5(16) 2_675 .
Na8' O230 Na8 22.8(12) . .
Na8 O231 Na8' 11.9(15) . .
Na8' O232 Na8 21.3(16) . .
Na18 O233 Na6 108.7(19) . .
O314 O242 Na11 116(4) . .
Na17 O247 Na21 106(2) . 2_576
Na6' O249 Na18 118(3) . .
Na6' O249 Na6 27(2) . .
Na18 O249 Na6 94.3(16) . .
Na22 O261 Na14 100(2) . .
Na6' O267 Na19 104(5) . .
Na6' O267 Na6 25(4) . .
Na19 O267 Na6 86(3) . .
Na15 O271 Na22 104(3) . 2_675
Na9' O272 Na15 97(4) . .
Na9' O272 Na9 32(3) . .
Na15 O272 Na9 82.0(19) . .
Na9' O272 Na7 116(4) . .
Na15 O272 Na7 103(2) . .
Na9 O272 Na7 92.7(17) . .
O311 O273 Na13 100(4) . .
Na21 O276 Na21 82(2) 2_576 .
O307 O311 O273 119(6) 2_665 .
Na18 O312 Na5 90(3) . .
O242 O314 Na21 90(4) . 2_576
Na9' O348 Na9 34.6(19) . .

loop_
_geom_bond_atom_site_label_1
_geom_bond_atom_site_label_2
_geom_bond_distance
_geom_bond_site_symmetry_2
W1 O41 1.68(2) .
W1 O18 1.82(2) .
W1 O1 1.821(18) .
W1 O6 1.988(19) .
W1 O16 2.01(2) .
W1 O17 2.389(19) .
W1 Na18 3.51(4) .
W2 O3 1.75(3) .
W2 O42 1.75(3) .
W2 O27 1.83(2) .
W2 O29 1.97(2) .
W2 O18 2.12(2) .
W2 O17 2.38(2) .
W2 Na12 3.55(3) .
W3 O69 1.77(2) .
W3 O57 1.78(3) .
W3 O61 1.88(3) .
W3 O21 1.93(3) .
W3 O5 2.08(2) .
W3 O24 2.26(2) .
W3 Na1 3.683(13) .
W4 O38 1.76(2) .
W4 O14 1.77(2) .
W4 O36 1.83(2) .
W4 O31 1.99(2) .
W4 O46 2.12(3) .
W4 O32 2.35(2) .
W5 O72 1.72(2) .
W5 O47 1.78(2) .
W5 O37 1.87(3) .
W5 O61 1.92(2) .
W5 O2 2.05(2) .
W5 O34 2.28(2) .
W5 Na1 3.698(13) 2_676
W6 O12 1.72(2) .
W6 O23 1.77(3) .
W6 O11 1.84(2) .
W6 O29 1.97(2) .
W6 O1 2.10(2) .
W6 O17 2.38(2) .
W6 Na12 3.45(3) .
W6 Na17 3.47(3) .
W7 O71 1.71(3) .
W7 O88 1.76(2) .
W7 O52 1.91(2) .
W7 O37 2.01(2) .
W7 O7 2.16(2) .
W7 O34 2.27(2) .
W7 Na1 3.657(14) 2_676
W8 O51 1.71(3) .
W8 O7 1.86(2) .
W8 O2 1.86(2) .
W8 O40 1.91(2) .
W8 O82 2.09(3) .
W8 O9 2.29(3) .
W9 O60 1.75(2) .
W9 O111 1.82(3) .
W9 O5 1.83(2) .
W9 O40 2.01(3) .
W9 O55 2.09(2) .
W9 O9 2.37(2) .
W10 O63 1.71(3) .
W10 O46 1.82(2) .
W10 O54 1.87(2) .
W10 O4 1.97(2) .
W10 O10 2.02(2) .
W10 O32 2.38(3) .
W11 O33 1.71(3) .
W11 O79 1.75(2) .
W11 O13 1.88(2) .
W11 O81 1.93(2) .
W11 O36 2.16(2) .
W11 O25 2.26(2) .
W11 Na18 3.63(4) .
W12 O43 1.69(3) .
W12 O89 1.73(2) .
W12 O48 1.88(2) .
W12 O49 1.93(3) .
W12 O23 2.19(3) .
W12 O45 2.31(2) .
W12 Na12 3.60(3) .
W13 O86 1.73(3) .
W13 O66 1.74(3) .
W13 O48 1.91(2) .
W13 O58 1.96(2) .
W13 O3 2.17(3) .
W13 O19 2.30(2) .
W14 O62 1.72(2) .
W14 O68 1.74(2) .
W14 O49 1.93(3) .
W14 O8 1.94(2) .
W14 O11 2.15(2) .
W14 O45 2.25(2) .
W14 Na23 3.70(6) .
W15 O113 1.73(3) .
W15 O90 1.73(3) .
W15 O67 1.88(3) .
W15 O81 1.91(3) .
W15 O14 2.17(2) .
W15 O25 2.26(2) .
W16 O112 1.73(3) .
W16 O55 1.82(2) .
W16 O82 1.83(3) .
W16 O80 1.97(3) .
W16 O50 2.00(2) .
W16 O9 2.42(2) .
W17 O44 1.73(3) .
W17 O110 1.75(3) .
W17 O35 1.88(2) .
W17 O21 1.99(2) .
W17 O111 2.17(2) .
W17 O24 2.26(2) .
W17 Na1 3.631(12) .
W18 O39 1.72(2) .
W18 O78 1.75(2) .
W18 O58 1.91(3) .
W18 O30 1.91(2) .
W18 O27 2.19(2) .
W18 O19 2.29(2) .
W18 Na16 3.69(4) .
W19 O109 1.56(4) .
W19 O100 1.71(5) .
W19 O91 1.92(4) .
W19 O103 1.98(3) .
W19 O87 2.14(3) .
W19 O104 2.23(3) .
W20 O70 1.74(3) .
W20 O20 1.75(3) .
W20 O74 1.82(2) .
W20 O31 1.92(2) .
W20 O54 2.07(3) .
W20 O32 2.38(2) .
W21 O26 1.71(2) .
W21 O92 1.87(3) .
W21 O56 1.87(3) .
W21 O28 2.00(2) .
W21 O22 2.02(3) .
W21 O83 2.37(3) .
W21 Na6 3.39(3) .
W22' W22 0.824(5) .
W22' O91 1.59(4) .
W22' O99 1.74(4) .
W22' O93 1.91(3) .
W22' O64 1.98(4) .
W22' O98 2.18(4) .
W22' O105 2.32(3) .
W22 O64 1.37(4) .
W22 O98 1.71(4) .
W22 O99 1.83(4) .
W22 O91 2.22(4) .
W22 O105 2.26(3) .
W22 O93 2.47(3) .
W22 W25 3.154(6) .
W22 Na13 3.22(4) .
W22 Na13 3.56(4) 2_665
W23 O95 1.72(4) .
W23 O75 1.75(3) .
W23 O67 1.91(3) .
W23 O94 1.94(3) .
W23 O20 2.18(3) .
W23 O53 2.24(3) .
W23 Na8 3.58(3) .
W24 O115 1.71(3) .
W24 O96 1.72(3) .
W24 O77 1.91(3) .
W24 O94 1.95(3) .
W24 O74 2.20(2) .
W24 O53 2.29(3) .
W24 Na6' 3.71(9) .
W25 O97 1.72(3) .
W25 O106 1.73(3) .
W25 O76 1.89(3) .
W25 O98 1.95(4) .
W25 O85 2.15(3) .
W25 O105 2.30(3) .
W25 Na13 3.71(4) .
W26 O102 1.63(3) .
W26 O101 1.79(4) .
W26 O103 1.81(3) .
W26 O59 1.93(2) .
W26 O65 2.18(3) .
W26 O104 2.27(3) .
W27' W27 0.729(5) .
W27' O107 1.52(4) .
W27' O65 1.71(3) .
W27' O87 1.95(3) .
W27' O92 2.03(3) .
W27' O108 2.21(4) .
W27 O87 1.60(3) .
W27 O108 1.77(4) .
W27 O65 1.98(3) .
W27 O107 2.11(4) .
W27 O83 2.11(3) .
W27 O92 2.20(3) .
W27 W28' 2.838(7) .
W28' W28 0.812(5) .
W28' O108 1.54(4) .
W28' O73 1.80(3) .
W28' O93 1.94(3) .
W28' O56 2.00(3) .
W28' O85 2.19(3) .
W28' O83 2.33(3) .
W28 O85 1.48(3) .
W28 O93 1.70(4) .
W28 O73 1.81(3) .
W28 O56 2.25(3) .
W28 O108 2.33(4) .
Te1 O34 1.87(2) .
Te1 O24 1.88(2) .
Te1 O9 1.94(2) .
Te1 O15 2.42(2) .
Te2 O19 1.82(2) .
Te2 O45 1.87(2) .
Te2 O17 1.89(2) .
Te3 O4 1.90(2) .
Te3 O16 1.91(2) .
Te3 O8 2.08(2) .
Te3 O13 2.13(3) .
Te4 O53 1.88(2) .
Te4 O25 1.90(2) .
Te4 O32 1.90(2) .
Te4 Na18 3.65(4) .
Te4 Na6 3.71(2) .
Te5 O6 1.88(2) .
Te5 O50 1.89(2) .
Te5 O30 2.08(2) .
Te5 O52 2.17(2) .
Te6 O10 1.87(3) .
Te6 O28 1.90(3) .
Te6 O59 2.03(3) .
Te6 O77 2.10(3) .
Te7 O22 1.89(3) .
Te7 O80 1.93(3) .
Te7 O76 2.08(3) .
Te7 O35 2.20(2) .
Te8 O15 1.85(2) .
Te8 O114 1.96(3) .
Te8 O84 1.97(3) .
Te8 Na6' 3.47(9) .
Te8 Na1 3.585(13) 2_676
Te8 Na18 3.59(4) .
Te8 Na1 3.619(12) .
Te8 Na6 3.66(3) .
Te9 O105 1.86(3) .
Te9 O83 1.89(3) .
Te9 O104 1.92(3) .
Na1 O44 2.41(3) .
Na1 O57 2.43(3) .
Na1 O15 2.43(3) 2_676
Na1 O71 2.44(3) 2_676
Na1 O15 2.47(3) .
Na1 O47 2.48(3) 2_676
Na1 O24 2.86(3) .
Na1 O34 2.87(3) 2_676
Na1 Te8 3.585(13) 2_676
Na1 W7 3.657(14) 2_676
Na2 O204 2.34(4) .
Na2 O201 2.36(3) .
Na2 O203 2.37(3) .
Na2 O202 2.40(3) .
Na2 O60 2.61(3) 1_455
Na2 O12 2.62(3) .
Na2 Na17 3.50(3) .
Na2 Na3 3.64(2) 1_455
Na2 Na4 3.65(3) 2_566
Na2 Na11 4.10(3) .
Na3 O203 2.34(3) 1_655
Na3 O200 2.35(3) .
Na3 O222 2.36(3) .
Na3 O206 2.43(4) .
Na3 O38 2.52(3) 1_655
Na3 O60 2.54(3) .
Na3 Na15 3.45(3) .
Na3 Na2 3.64(2) 1_655
Na3 Na9 3.75(4) .
Na3 Na9' 4.05(6) .
Na4 O86 2.23(3) .
Na4 O209 2.32(4) .
Na4 O12 2.39(3) 2_566
Na4 O207 2.43(5) .
Na4 O208 2.43(4) .
Na4 O201 2.45(3) 2_566
Na4 Na17 3.48(3) 2_566
Na4 Na12 3.63(3) .
Na4 Na2 3.65(3) 2_566
Na4 Na11 3.95(3) 2_566
Na4 Na12 4.03(3) 2_566
Na5 O266 2.46(7) .
Na5 O41 2.53(3) .
Na5 O246 2.56(6) .
Na5 O114 2.62(4) .
Na5 O57 2.64(3) 2_676
Na5 O71 2.73(3) .
Na5 O312 2.99(7) .
Na5 Na18 3.44(5) .
Na5 Na1 3.82(2) 2_676
Na6 Na6' 1.27(9) .
Na6 O84 2.34(4) .
Na6 O26 2.38(3) .
Na6 O77 2.40(3) .
Na6 O267 2.49(9) .
Na6 O233 2.50(5) .
Na6 O249 2.76(5) .
Na6 O28 2.94(4) .
Na6 Na19 3.34(4) .
Na6' O267 1.55(11) .
Na6' O249 2.20(9) .
Na6' O84 2.70(10) .
Na6' O77 2.85(9) .
Na6' O26 2.96(9) .
Na6' O115 2.98(10) .
Na6' Na19 3.15(9) .
Na6' Na18 4.17(10) .
Na7 O234 2.20(5) .
Na7 O226 2.38(5) .
Na7 O228 2.41(5) .
Na7 O240 2.43(7) .
Na7 O272 2.44(5) .
Na7 O227 2.51(5) .
Na7 Na9' 3.13(7) .
Na7 Na9 3.48(4) .
Na7 Na15 3.48(4) .
Na7 Na14 3.56(4) 2_675
Na8 Na8' 0.94(5) .
Na8 O231 2.13(5) .
Na8 O230 2.38(5) .
Na8 O95 2.44(5) .
Na8 O232 2.46(6) .
Na8 O70 2.47(4) 2_575
Na8 O20 2.88(4) .
Na8' O232 2.01(7) .
Na8' O230 2.36(7) .
Na8' O95 2.38(7) .
Na8' O320 2.54(10) 2_575
Na8' O70 2.55(6) 2_575
Na8' O231 2.92(7) .
Na9 Na9' 1.51(7) .
Na9 O239 2.10(7) .
Na9 O272 2.37(6) .
Na9 O227 2.47(5) .
Na9 O206 2.49(5) .
Na9 O38 2.55(4) 1_655
Na9 O348 2.56(10) .
Na9 Na15 2.87(4) .
Na9' O272 1.16(7) .
Na9' Na15 2.42(7) .
Na9' O348 2.51(11) .
Na9' O206 2.82(8) .
Na9' O98 2.83(7) .
Na10 O235 2.28(6) .
Na10 O220 2.28(5) .
Na10 O221 2.39(5) .
Na10 O42 2.69(4) .
Na10 O229 2.74(5) .
Na11 O242 2.42(6) .
Na11 O301 2.81(7) 2_576
Na11 O201 2.81(4) .
Na11 O2 2.91(3) 1_455
Na11 O5 3.00(4) 1_455
Na11 Na4 3.95(3) 2_566
Na12 O207 2.27(5) 2_566
Na12 O23 2.37(4) .
Na12 O207 2.42(5) .
Na12 Na12 2.53(5) 2_566
Na12 O3 2.58(4) .
Na12 O208 2.64(5) .
Na12 O29 2.80(4) .
Na12 O48 2.98(4) .
Na13 Na13 1.17(6) 2_665
Na13 O64 2.18(5) .
Na13 O106 2.35(5) .
Na13 O106 2.42(5) 2_665
Na13 O64 2.63(5) 2_665
Na13 O273 2.63(8) .
Na13 O319 2.98(7) 2_665
Na13 W22 3.56(4) 2_665
Na14 O262 2.39(6) .
Na14 O226 2.41(6) 2_675
Na14 O228 2.46(5) 2_675
Na14 O96 2.46(4) .
Na14 O261 2.56(6) .
Na14 O73 2.70(4) 2_675
Na14 Na7 3.56(4) 2_675
Na14 Na22 3.69(5) .
Na15 O272 1.99(5) .
Na15 O271 2.02(7) .
Na15 O200 2.16(4) .
Na15 O38 2.48(4) 1_655
Na15 O73 2.77(5) .
Na15 O228 2.90(5) .
Na15 Na22 3.35(5) 2_675
Na16 O241 2.21(8) .
Na16 O39 2.43(5) .
Na16 O237 2.56(7) .
Na16 O236 2.59(7) .
Na16 O112 2.62(5) .
Na17 O247 2.07(6) .
Na17 O209 2.38(5) 2_566
Na17 O33 2.40(4) .
Na17 O202 2.47(4) .
Na17 O12 2.49(4) .
Na17 O1 2.78(3) .
Na17 Na4 3.48(3) 2_566
Na17 Na21 3.78(5) 2_576
Na18 O312 1.71(7) .
Na18 O13 2.36(5) .
Na18 O233 2.38(6) .
Na18 O114 2.39(5) .
Na18 O41 2.46(5) .
Na18 O249 2.65(6) .
Na19 O317 2.25(7) .
Na19 O26 2.39(4) .
Na19 O267 2.40(8) .
Na19 O47 2.55(4) 2_676
Na19 O44 2.63(4) .
Na19 O84 2.69(4) .
Na21 O79 2.42(5) .
Na21 O90 2.46(6) .
Na21 O314 2.55(9) 2_576
Na21 O247 2.64(7) 2_576
Na21 O276 2.68(7) 2_576
Na21 O276 2.75(7) .
Na21 Na21 3.57(9) 2_576
Na21 Na17 3.78(5) 2_576
Na22 O261 2.24(7) .
Na22 O271 2.25(7) 2_675
Na22 O310 2.41(7) .
Na22 O269 2.46(7) 2_675
Na22 O73 2.58(5) 2_675
Na22 O110 2.91(5) 2_675
Na22 Na15 3.35(5) 2_675
Na23 O316 2.52(9) 2_665
Na23 O205 2.60(8) .
Na23 O309 2.63(9) .
Na23 O8 2.85(6) .
Na23 O68 2.90(7) .
Na23 O63 3.01(7) .
O2 Na11 2.91(3) 1_655
O5 Na11 3.00(4) 1_655
O12 Na4 2.39(3) 2_566
O15 Na1 2.43(3) 2_676
O34 Na1 2.87(3) 2_676
O38 Na15 2.48(4) 1_455
O38 Na3 2.52(3) 1_455
O38 Na9 2.55(4) 1_455
O47 Na1 2.48(3) 2_676
O47 Na19 2.55(4) 2_676
O57 Na5 2.64(3) 2_676
O60 Na2 2.61(3) 1_655
O64 Na13 2.63(5) 2_665
O70 Na8 2.47(4) 2_575
O70 Na8' 2.55(6) 2_575
O71 Na1 2.44(3) 2_676
O73 Na22 2.58(5) 2_675
O73 Na14 2.70(4) 2_675
O106 Na13 2.42(5) 2_665
O110 Na22 2.91(5) 2_675
O201 Na4 2.45(3) 2_566
O203 Na3 2.34(3) 1_455
O207 Na12 2.27(5) 2_566
O209 Na17 2.38(5) 2_566
O226 Na14 2.41(6) 2_675
O228 Na14 2.46(5) 2_675
O242 O314 1.64(8) .
O247 Na21 2.64(7) 2_576
O269 Na22 2.46(7) 2_675
O271 Na22 2.25(7) 2_675
O273 O311 1.64(10) .
O276 Na21 2.68(7) 2_576
O301 Na11 2.81(7) 2_576
O307 O311 1.47(8) 2_665
O311 O307 1.47(8) 2_665
O314 Na21 2.55(9) 2_576
O316 Na23 2.52(9) 2_665
O319 Na13 2.98(7) 2_665
O320 Na8' 2.54(10) 2_575
